data_1568271
loop_
_publ_author_name
'Lee, Areum'
'Yang, Ju Ho'
'Oh, Ju Hyun'
'Hay, Benjamin P.'
'Lee, Kyounghoon'
'Lynch, Vincent M.'
'Sessler, Jonathan L.'
'Kim, Sung Kuk'

_publ_section_title
;
 Cyclo[2]carbazole[2]pyrrole: a preorganized calix[4]pyrrole analogue.
;
_journal_issue 5
_journal_name_full 'Chemical science'
_journal_page_first 1218
_journal_page_last 1226
_journal_paper_doi 10.1039/d2sc06376j
_journal_volume 14
_journal_year 2023
_chemical_formula_moiety '2(C30 H33 N2 O4), C4 H10 O, 2(C16 H36 N)'
_chemical_formula_sum 'C96 H148 N6 O9'
_chemical_formula_weight 1530.20
_space_group_crystal_system monoclinic
_space_group_IT_number 14
_space_group_name_Hall '-P 2yn'
_space_group_name_H-M_alt 'P 1 21/n 1'
_atom_sites_solution_hydrogens mixed
_atom_sites_solution_primary dual
_audit_creation_date 2022-11-14
_audit_creation_method
;
Olex2 1.5
(compiled 2022.04.07 svn.rca3783a0 for OlexSys, GUI svn.r6498)
;
_audit_update_record
;
2022-11-14 deposited with the CCDC.	2023-01-11 downloaded from the CCDC.
;
_cell_angle_alpha 90
_cell_angle_beta 91.2569(12)
_cell_angle_gamma 90
_cell_formula_units_Z 4
_cell_length_a 17.4296(3)
_cell_length_b 29.0372(5)
_cell_length_c 18.0368(2)
_cell_measurement_reflns_used 34578
_cell_measurement_temperature 100.0(6)
_cell_measurement_theta_max 76.1370
_cell_measurement_theta_min 3.4570
_cell_volume 9126.4(2)
_computing_cell_refinement 'CrysAlisPro 1.171.41.123a (Rigaku OD, 2022)'
_computing_data_collection 'CrysAlisPro 1.171.41.123a (Rigaku OD, 2022)'
_computing_data_reduction 'CrysAlisPro 1.171.41.123a (Rigaku OD, 2022)'
_computing_molecular_graphics 'Olex2 1.5 (Dolomanov et al., 2009)'
_computing_publication_material 'Olex2 1.5 (Dolomanov et al., 2009)'
_computing_structure_refinement 'SHELXL 2018/3 (Sheldrick, 2015)'
_computing_structure_solution 'SHELXT  (Sheldrick, 2015)'
_diffrn_ambient_environment N~2~
_diffrn_ambient_temperature 100.0(6)
_diffrn_detector 'Hybrid Pixel Array Detector'
_diffrn_detector_area_resol_mean 10.0000
_diffrn_detector_type HyPix
_diffrn_measured_fraction_theta_full 0.993
_diffrn_measured_fraction_theta_max 0.948
_diffrn_measurement_details
;
List of Runs (angles in degrees, time in seconds):

  # Type    Start    End  Width  t~exp~   \w     \q     \k     \f   Frames
#--------------------------------------------------------------------------
  1  \w    -99.00 -31.00   0.50    8.00    --  -47.79 135.00  31.00  136
  2  \w    -99.00 -53.00   0.50    8.00    --  -47.79 135.00-148.00   92
  3  \w     35.00  60.00   0.50    8.00    --   47.79-135.00 146.00   50
  4  \w     67.00  99.00   0.50    8.00    --   47.79 135.00-148.00   64
  5  \w     70.00 119.00   0.50    8.00    --   47.79 135.00  31.00   98
  6  \w   -119.00 -32.00   0.50   31.00    -- -104.52 135.00-148.00  174
  7  \w   -119.00 -32.00   0.50   31.00    -- -104.52 135.00  31.00  174
  8  \w   -146.00-121.00   0.50   31.00    -- -104.52-135.00 146.00   50
  9  \w   -146.00-121.00   0.50   31.00    -- -104.52-135.00 -33.00   50
 10  \w     51.00  76.00   0.50   31.00    --  104.52-135.00 -33.00   50
 11  \w     84.00 123.00   0.50   31.00    --  104.52 135.00  31.00   78
 12  \w   -119.00 -82.00   0.50    8.00    --  -47.79 -57.00 -60.00   74
 13  \w    -23.00  39.00   0.50    8.00    --   47.79 -38.00 -90.00  124
 14  \w     82.00 119.00   0.50    8.00    --   47.79  57.00 -30.00   74
 15  \w     83.00 119.00   0.50    8.00    --   47.79  57.00  30.00   72
 16  \w   -172.00-100.00   0.50   31.00    -- -104.52 -77.00  60.00  144
 17  \w   -166.00-102.00   0.50   31.00    -- -104.52 -77.00   0.00  128
 18  \w   -110.00 -37.00   0.50   31.00    -- -104.52 125.00 -30.00  146
 19  \w   -177.00-100.00   0.50   31.00    -- -104.52 -77.00 -90.00  154
 20  \w     32.00 110.00   0.50   31.00    --  104.52 -77.00 -60.00  156
 21  \w     34.00  67.00   0.50   31.00    --  104.52 -61.00 -60.00   66
;
_diffrn_measurement_device 'four-circle diffractometer'
_diffrn_measurement_device_type 'XtaLAB Synergy, Single source at home/near, HyPix'
_diffrn_measurement_method '\w scans'
_diffrn_orient_matrix_type 'CrysAlisPro convention (1999,Acta A55,543-557)'
_diffrn_orient_matrix_UB_11 0.0004675000
_diffrn_orient_matrix_UB_12 0.0530468000
_diffrn_orient_matrix_UB_13 0.0023908000
_diffrn_orient_matrix_UB_21 -0.0006695000
_diffrn_orient_matrix_UB_22 -0.0014631000
_diffrn_orient_matrix_UB_23 0.0853482000
_diffrn_orient_matrix_UB_31 0.0884003000
_diffrn_orient_matrix_UB_32 -0.0003059000
_diffrn_orient_matrix_UB_33 0.0025323000
_diffrn_radiation_monochromator mirror
_diffrn_radiation_probe x-ray
_diffrn_radiation_type 'Cu K\a'
_diffrn_radiation_wavelength 1.54184
_diffrn_reflns_av_unetI/netI 0.0161
_diffrn_reflns_Laue_measured_fraction_full 0.993
_diffrn_reflns_Laue_measured_fraction_max 0.948
_diffrn_reflns_limit_h_max 21
_diffrn_reflns_limit_h_min -21
_diffrn_reflns_limit_k_max 35
_diffrn_reflns_limit_k_min -35
_diffrn_reflns_limit_l_max 22
_diffrn_reflns_limit_l_min -22
_diffrn_reflns_number 30978
_diffrn_reflns_point_group_measured_fraction_full 0.993
_diffrn_reflns_point_group_measured_fraction_max 0.948
_diffrn_reflns_theta_full 67.684
_diffrn_reflns_theta_max 76.479
_diffrn_reflns_theta_min 2.885
_diffrn_source 'micro-focus sealed X-ray tube'
_diffrn_source_type 'PhotonJet (Cu) X-ray Source'
_exptl_absorpt_coefficient_mu 0.548
_exptl_absorpt_correction_T_max 1.00000
_exptl_absorpt_correction_T_min 0.80527
_exptl_absorpt_correction_type multi-scan
_exptl_absorpt_process_details
;
CrysAlisPro 1.171.41.123a (Rigaku Oxford Diffraction, 2022)
Empirical absorption correction using spherical harmonics,
implemented in SCALE3 ABSPACK scaling algorithm.
;
_exptl_crystal_colour 'clear colourless'
_exptl_crystal_colour_lustre clear
_exptl_crystal_colour_primary colourless
_exptl_crystal_density_diffrn 1.114
_exptl_crystal_description prism
_exptl_crystal_F_000 3352
_exptl_crystal_size_max 0.22
_exptl_crystal_size_mid 0.12
_exptl_crystal_size_min 0.061
_refine_diff_density_max 0.294
_refine_diff_density_min -0.410
_refine_diff_density_rms 0.042
_refine_ls_extinction_method none
_refine_ls_goodness_of_fit_ref 1.035
_refine_ls_hydrogen_treatment mixed
_refine_ls_matrix_type full
_refine_ls_number_parameters 1055
_refine_ls_number_reflns 30978
_refine_ls_number_restraints 46
_refine_ls_restrained_S_all 1.044
_refine_ls_R_factor_all 0.0496
_refine_ls_R_factor_gt 0.0422
_refine_ls_shift/su_max 0.001
_refine_ls_shift/su_mean 0.000
_refine_ls_structure_factor_coef Fsqd
_refine_ls_weighting_details 'w=1/[\s^2^(Fo^2^)+(0.0631P)^2^+1.6018P] where P=(Fo^2^+2Fc^2^)/3'
_refine_ls_weighting_scheme calc
_refine_ls_wR_factor_gt 0.1081
_refine_ls_wR_factor_ref 0.1121
_reflns_Friedel_coverage 0.000
_reflns_number_gt 26841
_reflns_number_total 30978
_reflns_threshold_expression 'I > 2\s(I)'
_twin_special_details
;
Component 2 rotated by -179.8882\% 
around [-0.02 -0.00 1.00] (reciprocal) or [0.00 -0.00 1.00] (direct)
;
_cod_data_source_file d2sc06376j2.cif
_cod_data_source_block lar-1_auto
_cod_depositor_comments 'Adding full bibliography for 1568270--1568271.cif.'
_cod_database_code 1568271
_shelx_shelxl_version_number 2018/3
_chemical_oxdiff_formula 'C96 H124 N8 O12'
_shelx_space_group_comment
;
The symmetry employed for this shelxl refinement is uniquely defined
by the following loop, which should always be used as a source of
symmetry information in preference to the above space-group names.
They are only intended as comments.
;
_olex2_refinement_description
;
1. Twinned data refinement
 Scales: 0.5853(5)
 0.4147(5)
2. Fixed Uiso
 At 1.2 times of:
  All C(H) groups, All C(H,H) groups, All C(H,H,H,H) groups
 At 1.5 times of:
  All C(H,H,H) groups
3. Restrained distances
 C75-C74
 1.52 with sigma of 0.02
 C92-C91
 1.52 with sigma of 0.02
 C74-C76
 2.5 with sigma of 0.03
 C90-C92
 2.5 with sigma of 0.03
 C76-C75
 1.52 with sigma of 0.02
 C92A-C90
 2.5 with sigma of 0.03
 C92A-C91
 1.52 with sigma of 0.02
 C75A-C74
 1.52 with sigma of 0.02
 C74-C76A
 2.5 with sigma of 0.03
 C91-C90
 1.52 with sigma of 0.02
 C76A-C75A
 1.52 with sigma of 0.02
 C91A-C92A
 1.52 with sigma of 0.02
 C92A-C91A
 1.52 with sigma of 0.02
 C91A-C90
 1.52 with sigma of 0.02
 C90-C92A
 2.55 with sigma of 0.03
 C73-C75A
 2.52 with sigma of 0.02
 C76A-C74
 2.52 with sigma of 0.02
4. Uiso/Uaniso restraints and constraints
Uanis(C96) \\sim Ueq, Uanis(C95) \\sim Ueq, Uanis(O9) \\sim Ueq, Uanis(C93)
\\sim Ueq, Uanis(C94) \\sim Ueq: with sigma of 0.01 and sigma for terminal
atoms of 0.02
5. Others
 Sof(H109)=Sof(H110)=Sof(C92A)=Sof(H116)=Sof(H117)=Sof(H118)=Sof(C91A)=
 Sof(H124)=Sof(H125)=1-FVAR(1)
 Sof(H107)=Sof(H108)=Sof(C91)=Sof(H111)=Sof(H112)=Sof(C92)=Sof(H113)=Sof(H114)=
 Sof(H115)=FVAR(1)
 Sof(H71)=Sof(H72)=Sof(C76A)=Sof(H119)=Sof(H120)=Sof(H121)=Sof(C75A)=Sof(H122)=
 Sof(H123)=1-FVAR(2)
 Sof(H69)=Sof(H70)=Sof(C75)=Sof(H73)=Sof(H74)=Sof(C76)=Sof(H75)=Sof(H76)=
 Sof(H77)=FVAR(2)
6.a Secondary CH2 refined with riding coordinates:
 C18(HE,HF), C21(HJ,HK), C48(H12,H13), C51(H17,H18), C93(H93A,H93B), C95(H95A,
 H95B), C61(H40,H41), C62(H42,H43), C63(H44,H45), C65(H49,H50), C66(H51,H52),
 C67(H53,H54), C69(H58,H59), C70(H60,H61), C71(H62,H63), C73(H67,H68), C74(H69,
 H70), C74(H71,H72), C75(H73,H74), C77(H78,H79), C78(H80,H81), C79(H82,H83),
 C81(H87,H88), C82(H89,H90), C83(H91,H92), C85(H96,H97), C86(H98,H99), C87(H100,
 H101), C89(H105,H106), C90(H107,H108), C90(H109,H110), C91(H111,H112),
 C75A(H122,H123), C91A(H124,H125)
6.b Aromatic/amide H refined with riding coordinates:
 C8(HA), C10(HB), C13(HC), C15(HD), C38(H8), C40(H9), C43(H10), C45(H11)
6.c Idealised Me refined as rotating group:
 C19(HG,HH,HI), C22(HL,HM,HN), C24(HO,HP,HQ), C25(HR,HS,HT), C26(HU,HV,HW),
 C28(HX,HY,HZ), C29(H1,H2,H3), C30(H4,H5,H6), C49(H14,H15,H16), C52(H19,H20,
 H21), C54(H22,H23,H24), C55(H25,H26,H27), C56(H28,H29,H30), C58(H31,H32,H33),
 C59(H34,H35,H36), C60(H37,H38,H39), C94(H94A,H94B,H94C), C96(H96A,H96B,H96C),
 C64(H46,H47,H48), C68(H55,H56,H57), C72(H64,H65,H66), C76(H75,H76,H77),
 C80(H84,H85,H86), C84(H93,H94,H95), C88(H102,H103,H104), C92(H113,H114,H115),
 C92A(H116,H117,H118), C76A(H119,H120,H121)
;
_olex2_submission_special_instructions 'No special instructions were received'
_oxdiff_exptl_absorpt_empirical_details
;
Empirical correction (ABSPACK) includes:
- Absorption correction using spherical harmonics
- Frame scaling
;
_oxdiff_exptl_absorpt_empirical_full_max 1.346
_oxdiff_exptl_absorpt_empirical_full_min 0.746
_oxdiff_twin_integration_method simultaneous
_oxdiff_twin_items 2

loop_
_space_group_symop_operation_xyz
'x, y, z'
'-x+1/2, y+1/2, -z+1/2'
'-x, -y, -z'
'x-1/2, -y-1/2, z-1/2'

loop_
_atom_site_label
_atom_site_type_symbol
_atom_site_fract_x
_atom_site_fract_y
_atom_site_fract_z
_atom_site_U_iso_or_equiv
_atom_site_adp_type
_atom_site_occupancy
_atom_site_site_symmetry_order
_atom_site_calc_flag
_atom_site_refinement_flags_posn
_atom_site_refinement_flags_adp
_atom_site_refinement_flags_occupancy
_atom_site_disorder_assembly
_atom_site_disorder_group
O1 O 0.82325(6) 0.43826(4) 0.65611(5) 0.0246(2) Uani 1 1 d . . . . .
O2 O 0.83944(6) 0.46026(4) 0.53848(5) 0.0236(2) Uani 1 1 d . . . . .
O3 O 0.85247(6) 0.55700(4) 0.59244(5) 0.0255(2) Uani 1 1 d . . . . .
O4 O 0.77594(6) 0.59003(4) 0.50567(5) 0.0228(2) Uani 1 1 d . . . . .
N1 N 0.60007(6) 0.50401(4) 0.57896(6) 0.0159(2) Uani 1 1 d . . . . .
N2 N 0.49352(6) 0.56895(4) 0.48569(6) 0.0156(2) Uani 1 1 d . . . . .
H H 0.4949(11) 0.5401(8) 0.4857(9) 0.026(5) Uiso 1 1 d . . . . .
C1 C 0.65046(7) 0.46836(5) 0.59347(7) 0.0158(3) Uani 1 1 d . . . . .
C2 C 0.72662(8) 0.48432(5) 0.59415(7) 0.0164(3) Uani 1 1 d . . . . .
C3 C 0.72268(8) 0.53192(5) 0.57732(7) 0.0169(3) Uani 1 1 d . . . . .
C4 C 0.64392(8) 0.54246(5) 0.57106(7) 0.0158(3) Uani 1 1 d . . . . .
C5 C 0.61127(8) 0.58888(5) 0.56349(7) 0.0166(3) Uani 1 1 d . . . . .
C6 C 0.54447(8) 0.59855(5) 0.52120(7) 0.0160(3) Uani 1 1 d . . . . .
C7 C 0.52192(8) 0.64424(5) 0.50617(7) 0.0173(3) Uani 1 1 d . . . . .
C8 C 0.56110(8) 0.68147(5) 0.53839(7) 0.0189(3) Uani 1 1 d . . . . .
HA H 0.545284 0.712170 0.528155 0.023 Uiso 1 1 calc R U . . .
C9 C 0.62351(8) 0.67287(5) 0.58558(7) 0.0188(3) Uani 1 1 d . . . . .
C10 C 0.64719(8) 0.62697(5) 0.59607(7) 0.0189(3) Uani 1 1 d . . . . .
HB H 0.690678 0.621554 0.627537 0.023 Uiso 1 1 calc R U . . .
C11 C 0.43994(8) 0.59466(5) 0.44602(7) 0.0162(3) Uani 1 1 d . . . . .
C12 C 0.45616(8) 0.64169(5) 0.45588(7) 0.0174(3) Uani 1 1 d . . . . .
C13 C 0.41247(8) 0.67537(5) 0.41924(7) 0.0200(3) Uani 1 1 d . . . . .
HC H 0.423894 0.707112 0.425933 0.024 Uiso 1 1 calc R U . . .
C14 C 0.35208(8) 0.66167(5) 0.37289(7) 0.0205(3) Uani 1 1 d . . . . .
C15 C 0.33430(8) 0.61444(5) 0.36750(7) 0.0189(3) Uani 1 1 d . . . . .
HD H 0.291842 0.605676 0.336730 0.023 Uiso 1 1 calc R U . . .
C16 C 0.37510(7) 0.57970(5) 0.40450(7) 0.0166(3) Uani 1 1 d . . . . .
C17 C 0.79936(8) 0.45853(5) 0.60154(7) 0.0175(3) Uani 1 1 d . . . . .
C18 C 0.91591(9) 0.44083(7) 0.54321(9) 0.0332(4) Uani 1 1 d . . . . .
HE H 0.913554 0.407842 0.556851 0.040 Uiso 1 1 calc R U . . .
HF H 0.947382 0.457234 0.581176 0.040 Uiso 1 1 calc R U . . .
C19 C 0.95024(10) 0.44646(8) 0.46752(9) 0.0411(4) Uani 1 1 d . . . . .
HG H 0.920454 0.428418 0.431103 0.062 Uiso 1 1 calc R U . . .
HH H 1.003468 0.435563 0.469029 0.062 Uiso 1 1 calc R U . . .
HI H 0.949053 0.479035 0.453360 0.062 Uiso 1 1 calc R U . . .
C20 C 0.78989(8) 0.56014(5) 0.56200(7) 0.0178(3) Uani 1 1 d . . . . .
C21 C 0.83769(9) 0.62064(6) 0.48697(8) 0.0280(3) Uani 1 1 d . . . . .
HJ H 0.882568 0.602938 0.470022 0.034 Uiso 1 1 calc R U . . .
HK H 0.853606 0.639392 0.530495 0.034 Uiso 1 1 calc R U . . .
C22 C 0.80643(12) 0.65109(7) 0.42539(10) 0.0399(4) Uani 1 1 d . . . . .
HL H 0.792794 0.632113 0.382139 0.060 Uiso 1 1 calc R U . . .
HM H 0.845528 0.673617 0.411755 0.060 Uiso 1 1 calc R U . . .
HN H 0.760691 0.667260 0.442358 0.060 Uiso 1 1 calc R U . . .
C23 C 0.66572(8) 0.71169(5) 0.62752(7) 0.0218(3) Uani 1 1 d . . . . .
C24 C 0.65785(11) 0.70309(6) 0.71068(8) 0.0341(4) Uani 1 1 d . . . . .
HO H 0.603380 0.702479 0.722997 0.051 Uiso 1 1 calc R U . . .
HP H 0.683668 0.727818 0.738544 0.051 Uiso 1 1 calc R U . . .
HQ H 0.681477 0.673484 0.723785 0.051 Uiso 1 1 calc R U . . .
C25 C 0.75103(9) 0.71163(6) 0.60753(9) 0.0304(3) Uani 1 1 d . . . . .
HR H 0.773458 0.681491 0.619305 0.046 Uiso 1 1 calc R U . . .
HS H 0.778127 0.735544 0.636126 0.046 Uiso 1 1 calc R U . . .
HT H 0.755863 0.717834 0.554433 0.046 Uiso 1 1 calc R U . . .
C26 C 0.63279(10) 0.75910(5) 0.60862(9) 0.0293(3) Uani 1 1 d . . . . .
HU H 0.636655 0.764625 0.555236 0.044 Uiso 1 1 calc R U . . .
HV H 0.661781 0.782786 0.635945 0.044 Uiso 1 1 calc R U . . .
HW H 0.578797 0.760306 0.622563 0.044 Uiso 1 1 calc R U . . .
C27 C 0.30294(9) 0.69621(5) 0.32836(8) 0.0243(3) Uani 1 1 d . . . . .
C28 C 0.30031(11) 0.68144(6) 0.24658(9) 0.0353(4) Uani 1 1 d . . . . .
HX H 0.276069 0.651086 0.242143 0.053 Uiso 1 1 calc R U . . .
HY H 0.352650 0.679882 0.227974 0.053 Uiso 1 1 calc R U . . .
HZ H 0.270523 0.703936 0.217441 0.053 Uiso 1 1 calc R U . . .
C29 C 0.22142(10) 0.69584(6) 0.35832(10) 0.0353(4) Uani 1 1 d . . . . .
H1 H 0.222675 0.705896 0.410196 0.053 Uiso 1 1 calc R U . . .
H2 H 0.200446 0.664569 0.355095 0.053 Uiso 1 1 calc R U . . .
H3 H 0.188954 0.716808 0.328844 0.053 Uiso 1 1 calc R U . . .
C30 C 0.33558(11) 0.74491(6) 0.33297(10) 0.0350(4) Uani 1 1 d . . . . .
H4 H 0.304398 0.765528 0.301587 0.053 Uiso 1 1 calc R U . . .
H5 H 0.388540 0.744841 0.315819 0.053 Uiso 1 1 calc R U . . .
H6 H 0.334745 0.755655 0.384450 0.053 Uiso 1 1 calc R U . . .
O5 O 0.15652(6) 1.05278(4) 0.60992(6) 0.0274(2) Uani 1 1 d . . . . .
O6 O 0.22725(6) 1.09005(4) 0.52605(5) 0.0251(2) Uani 1 1 d . . . . .
O7 O 0.18825(6) 0.92893(4) 0.65266(6) 0.0287(2) Uani 1 1 d . . . . .
O8 O 0.16324(6) 0.95830(4) 0.53962(5) 0.0259(2) Uani 1 1 d . . . . .
N3 N 0.40587(6) 0.99891(4) 0.58062(6) 0.0168(2) Uani 1 1 d . . . . .
N4 N 0.49523(6) 0.93041(4) 0.50558(6) 0.0164(2) Uani 1 1 d . . . . .
H7 H 0.4963(10) 0.9604(7) 0.5109(9) 0.023(4) Uiso 1 1 d . . . . .
C31 C 0.36181(8) 1.03756(5) 0.57901(7) 0.0166(3) Uani 1 1 d . . . . .
C32 C 0.28330(8) 1.02658(5) 0.58483(7) 0.0180(3) Uani 1 1 d . . . . .
C33 C 0.28052(8) 0.97829(5) 0.59537(7) 0.0173(3) Uani 1 1 d . . . . .
C34 C 0.35650(8) 0.96258(5) 0.59138(7) 0.0169(3) Uani 1 1 d . . . . .
C35 C 0.38275(8) 0.91470(5) 0.58738(7) 0.0173(3) Uani 1 1 d . . . . .
C36 C 0.44470(7) 0.90230(5) 0.54246(7) 0.0163(3) Uani 1 1 d . . . . .
C37 C 0.46022(8) 0.85613(5) 0.52492(7) 0.0177(3) Uani 1 1 d . . . . .
C38 C 0.42014(8) 0.82039(5) 0.55864(7) 0.0198(3) Uani 1 1 d . . . . .
H8 H 0.430958 0.789186 0.546999 0.024 Uiso 1 1 calc R U . . .
C39 C 0.36427(8) 0.83127(5) 0.60944(7) 0.0201(3) Uani 1 1 d . . . . .
C40 C 0.34566(8) 0.87789(5) 0.62149(7) 0.0194(3) Uani 1 1 d . . . . .
H9 H 0.305639 0.884692 0.654694 0.023 Uiso 1 1 calc R U . . .
C41 C 0.54325(8) 0.90315(5) 0.46408(7) 0.0162(3) Uani 1 1 d . . . . .
C42 C 0.60612(8) 0.91576(5) 0.42155(7) 0.0167(3) Uani 1 1 d . . . . .
C43 C 0.63915(8) 0.88004(5) 0.38080(7) 0.0184(3) Uani 1 1 d . . . . .
H10 H 0.679991 0.887629 0.348980 0.022 Uiso 1 1 calc R U . . .
C44 C 0.61588(8) 0.83387(5) 0.38390(7) 0.0194(3) Uani 1 1 d . . . . .
C45 C 0.55750(8) 0.82212(5) 0.43198(7) 0.0190(3) Uani 1 1 d . . . . .
H11 H 0.542305 0.790900 0.437326 0.023 Uiso 1 1 calc R U . . .
C46 C 0.52165(8) 0.85670(5) 0.47214(7) 0.0179(3) Uani 1 1 d . . . . .
C47 C 0.21650(8) 1.05665(5) 0.57712(7) 0.0193(3) Uani 1 1 d . . . . .
C48 C 0.17098(10) 1.12648(6) 0.52237(9) 0.0316(3) Uani 1 1 d . . . . .
H12 H 0.163785 1.140023 0.572111 0.038 Uiso 1 1 calc R U . . .
H13 H 0.121018 1.114456 0.503761 0.038 Uiso 1 1 calc R U . . .
C49 C 0.20143(13) 1.16218(7) 0.46993(12) 0.0487(5) Uani 1 1 d . . . . .
H14 H 0.204036 1.149048 0.419993 0.073 Uiso 1 1 calc R U . . .
H15 H 0.252863 1.171737 0.486701 0.073 Uiso 1 1 calc R U . . .
H16 H 0.167179 1.188945 0.469001 0.073 Uiso 1 1 calc R U . . .
C50 C 0.20811(8) 0.95231(5) 0.60093(7) 0.0202(3) Uani 1 1 d . . . . .
C51 C 0.08650(10) 0.93987(8) 0.54365(10) 0.0388(4) Uani 1 1 d . . . . .
H17 H 0.057236 0.956408 0.581824 0.047 Uiso 1 1 calc R U . . .
H18 H 0.088291 0.906782 0.556783 0.047 Uiso 1 1 calc R U . . .
C52 C 0.04899(10) 0.94632(8) 0.46830(10) 0.0436(5) Uani 1 1 d . . . . .
H19 H 0.077209 0.928712 0.431407 0.065 Uiso 1 1 calc R U . . .
H20 H 0.049533 0.979054 0.455093 0.065 Uiso 1 1 calc R U . . .
H21 H -0.004166 0.935383 0.469384 0.065 Uiso 1 1 calc R U . . .
C53 C 0.32297(9) 0.79394(5) 0.65391(8) 0.0237(3) Uani 1 1 d . . . . .
C54 C 0.35222(11) 0.74580(6) 0.63579(10) 0.0370(4) Uani 1 1 d . . . . .
H22 H 0.407461 0.744132 0.646797 0.056 Uiso 1 1 calc R U . . .
H23 H 0.342603 0.739299 0.583089 0.056 Uiso 1 1 calc R U . . .
H24 H 0.325385 0.723048 0.665857 0.056 Uiso 1 1 calc R U . . .
C55 C 0.33863(13) 0.80319(7) 0.73659(9) 0.0430(5) Uani 1 1 d . . . . .
H25 H 0.317125 0.833174 0.749932 0.064 Uiso 1 1 calc R U . . .
H26 H 0.394124 0.803295 0.746591 0.064 Uiso 1 1 calc R U . . .
H27 H 0.314651 0.779008 0.766083 0.064 Uiso 1 1 calc R U . . .
C56 C 0.23684(10) 0.79608(6) 0.63707(10) 0.0352(4) Uani 1 1 d . . . . .
H28 H 0.227070 0.789203 0.584514 0.053 Uiso 1 1 calc R U . . .
H29 H 0.217742 0.827003 0.648254 0.053 Uiso 1 1 calc R U . . .
H30 H 0.210394 0.773423 0.667632 0.053 Uiso 1 1 calc R U . . .
C57 C 0.65142(8) 0.79626(5) 0.33512(7) 0.0222(3) Uani 1 1 d . . . . .
C58 C 0.58947(10) 0.77756(7) 0.28153(9) 0.0358(4) Uani 1 1 d . . . . .
H31 H 0.570355 0.802560 0.249642 0.054 Uiso 1 1 calc R U . . .
H32 H 0.547028 0.764897 0.309876 0.054 Uiso 1 1 calc R U . . .
H33 H 0.611416 0.753263 0.250809 0.054 Uiso 1 1 calc R U . . .
C59 C 0.68223(11) 0.75649(6) 0.38294(9) 0.0360(4) Uani 1 1 d . . . . .
H34 H 0.640317 0.743332 0.411448 0.054 Uiso 1 1 calc R U . . .
H35 H 0.722352 0.767992 0.417062 0.054 Uiso 1 1 calc R U . . .
H36 H 0.703724 0.732707 0.350927 0.054 Uiso 1 1 calc R U . . .
C60 C 0.71709(10) 0.81504(6) 0.28961(9) 0.0337(4) Uani 1 1 d . . . . .
H37 H 0.757469 0.826998 0.323014 0.051 Uiso 1 1 calc R U . . .
H38 H 0.698000 0.839889 0.257404 0.051 Uiso 1 1 calc R U . . .
H39 H 0.738040 0.790293 0.259134 0.051 Uiso 1 1 calc R U . . .
O9 O 0.00260(11) 0.76521(8) 0.50494(11) 0.0798(6) Uani 1 1 d . U . . .
C93 C 0.0011(3) 0.72419(16) 0.4664(2) 0.1259(17) Uani 1 1 d . U . . .
H93A H -0.045261 0.706536 0.479591 0.151 Uiso 1 1 calc R U . . .
H93B H 0.046656 0.705611 0.480682 0.151 Uiso 1 1 calc R U . . .
C94 C 0.0005(2) 0.73228(18) 0.3852(2) 0.1154(14) Uani 1 1 d . U . . .
H94A H 0.001734 0.702653 0.359242 0.173 Uiso 1 1 calc R U . . .
H94B H 0.045564 0.750500 0.372243 0.173 Uiso 1 1 calc R U . . .
H94C H -0.046241 0.749023 0.370533 0.173 Uiso 1 1 calc R U . . .
C95 C 0.0015(2) 0.76198(12) 0.58264(18) 0.0904(11) Uani 1 1 d . U . . .
H95A H 0.043984 0.741916 0.600303 0.108 Uiso 1 1 calc R U . . .
H95B H -0.047444 0.747805 0.597741 0.108 Uiso 1 1 calc R U . . .
C96 C 0.0093(2) 0.80722(13) 0.6166(2) 0.0937(10) Uani 1 1 d . U . . .
H96A H -0.030210 0.827848 0.595960 0.141 Uiso 1 1 calc R U . . .
H96B H 0.060200 0.819743 0.606410 0.141 Uiso 1 1 calc R U . . .
H96C H 0.003185 0.804538 0.670309 0.141 Uiso 1 1 calc R U . . .
N5 N 0.33225(7) 0.97298(5) 0.33610(6) 0.0238(3) Uani 1 1 d . . . . .
C61 C 0.31002(9) 0.93869(6) 0.39615(8) 0.0276(3) Uani 1 1 d . . . . .
H40 H 0.357445 0.923898 0.415765 0.033 Uiso 1 1 calc R U . . .
H41 H 0.287175 0.956061 0.437414 0.033 Uiso 1 1 calc R U . . .
C62 C 0.25435(10) 0.90114(6) 0.37244(8) 0.0314(3) Uani 1 1 d . . . . .
H42 H 0.274748 0.884514 0.329193 0.038 Uiso 1 1 calc R U . . .
H43 H 0.204603 0.915106 0.357344 0.038 Uiso 1 1 calc R U . . .
C63 C 0.24213(11) 0.86721(6) 0.43593(9) 0.0341(4) Uani 1 1 d . . . . .
H44 H 0.291225 0.851445 0.447841 0.041 Uiso 1 1 calc R U . . .
H45 H 0.226774 0.884502 0.480531 0.041 Uiso 1 1 calc R U . . .
C64 C 0.18155(12) 0.83149(7) 0.41752(10) 0.0410(4) Uani 1 1 d . . . . .
H46 H 0.197079 0.813684 0.374200 0.061 Uiso 1 1 calc R U . . .
H47 H 0.132554 0.846857 0.406509 0.061 Uiso 1 1 calc R U . . .
H48 H 0.175748 0.810770 0.459919 0.061 Uiso 1 1 calc R U . . .
C65 C 0.38587(9) 1.00796(6) 0.37368(8) 0.0267(3) Uani 1 1 d . . . . .
H49 H 0.357646 1.023172 0.413937 0.032 Uiso 1 1 calc R U . . .
H50 H 0.429367 0.991005 0.396993 0.032 Uiso 1 1 calc R U . . .
C66 C 0.41842(9) 1.04531(6) 0.32377(8) 0.0253(3) Uani 1 1 d . . . . .
H51 H 0.474242 1.047731 0.334385 0.030 Uiso 1 1 calc R U . . .
H52 H 0.411806 1.035194 0.271598 0.030 Uiso 1 1 calc R U . . .
C67 C 0.38341(10) 1.09308(6) 0.33096(9) 0.0304(3) Uani 1 1 d . . . . .
H53 H 0.384507 1.102416 0.383764 0.036 Uiso 1 1 calc R U . . .
H54 H 0.329152 1.092231 0.313599 0.036 Uiso 1 1 calc R U . . .
C68 C 0.42711(11) 1.12839(6) 0.28566(9) 0.0348(4) Uani 1 1 d . . . . .
H55 H 0.425716 1.119313 0.233313 0.052 Uiso 1 1 calc R U . . .
H56 H 0.480522 1.129826 0.303629 0.052 Uiso 1 1 calc R U . . .
H57 H 0.403154 1.158714 0.290918 0.052 Uiso 1 1 calc R U . . .
C69 C 0.37183(9) 0.94838(6) 0.27306(7) 0.0252(3) Uani 1 1 d . . . . .
H58 H 0.336361 0.924721 0.252607 0.030 Uiso 1 1 calc R U . . .
H59 H 0.381028 0.971007 0.233180 0.030 Uiso 1 1 calc R U . . .
C70 C 0.44746(10) 0.92525(6) 0.29328(9) 0.0315(3) Uani 1 1 d . . . . .
H60 H 0.440206 0.904013 0.335489 0.038 Uiso 1 1 calc R U . . .
H61 H 0.485582 0.948846 0.308707 0.038 Uiso 1 1 calc R U . . .
C71 C 0.47734(11) 0.89833(7) 0.22675(10) 0.0415(4) Uani 1 1 d . . . . .
H62 H 0.478380 0.919073 0.183225 0.050 Uiso 1 1 calc R U . . .
H63 H 0.530711 0.888436 0.237887 0.050 Uiso 1 1 calc R U . . .
C72 C 0.42964(15) 0.85632(8) 0.20696(14) 0.0594(6) Uani 1 1 d . . . . .
H64 H 0.454158 0.839311 0.166963 0.089 Uiso 1 1 calc R U . . .
H65 H 0.378181 0.866042 0.190505 0.089 Uiso 1 1 calc R U . . .
H66 H 0.425702 0.836419 0.250591 0.089 Uiso 1 1 calc R U . . .
C73 C 0.26229(9) 0.99619(6) 0.30167(8) 0.0274(3) Uani 1 1 d D . . . .
H67 H 0.280024 1.019162 0.265270 0.033 Uiso 1 1 calc R U . . .
H68 H 0.232333 0.972658 0.273843 0.033 Uiso 1 1 calc R U . . .
C74 C 0.20896(10) 1.02018(7) 0.35439(10) 0.0380(4) Uani 1 1 d D . . . .
H69 H 0.235276 1.046387 0.379142 0.046 Uiso 0.743(6) 1 calc R U P A 1
H70 H 0.191273 0.998506 0.392792 0.046 Uiso 0.743(6) 1 calc R U P A 1
H71 H 0.184321 0.995319 0.382932 0.046 Uiso 0.257(6) 1 calc R U P A 2
H72 H 0.242675 1.036932 0.390086 0.046 Uiso 0.257(6) 1 calc R U P A 2
C75 C 0.13911(14) 1.03765(10) 0.30490(16) 0.0360(7) Uani 0.743(6) 1 d D . P A 1
H73 H 0.158703 1.054438 0.261455 0.043 Uiso 0.743(6) 1 calc R U P A 1
H74 H 0.109259 1.010844 0.286423 0.043 Uiso 0.743(6) 1 calc R U P A 1
C76 C 0.08738(14) 1.06890(10) 0.34778(14) 0.0426(8) Uani 0.743(6) 1 d D . P A 1
H75 H 0.041733 1.076316 0.317407 0.064 Uiso 0.743(6) 1 calc R U P A 1
H76 H 0.114899 1.097350 0.360541 0.064 Uiso 0.743(6) 1 calc R U P A 1
H77 H 0.071837 1.053397 0.393312 0.064 Uiso 0.743(6) 1 calc R U P A 1
N6 N 0.15417(8) 1.02804(5) 0.83661(6) 0.0253(3) Uani 1 1 d . . . . .
C77 C 0.17777(10) 1.06093(6) 0.89881(8) 0.0297(3) Uani 1 1 d . . . . .
H78 H 0.130722 1.074077 0.920134 0.036 Uiso 1 1 calc R U . . .
H79 H 0.204259 1.042983 0.938400 0.036 Uiso 1 1 calc R U . . .
C78 C 0.22971(10) 1.10034(6) 0.87664(8) 0.0319(4) Uani 1 1 d . . . . .
H80 H 0.204079 1.118701 0.837035 0.038 Uiso 1 1 calc R U . . .
H81 H 0.277919 1.087798 0.856778 0.038 Uiso 1 1 calc R U . . .
C79 C 0.24821(12) 1.13123(6) 0.94299(9) 0.0364(4) Uani 1 1 d . . . . .
H82 H 0.201140 1.147769 0.957334 0.044 Uiso 1 1 calc R U . . .
H83 H 0.265120 1.111889 0.985493 0.044 Uiso 1 1 calc R U . . .
C80 C 0.31056(13) 1.16610(7) 0.92639(10) 0.0420(4) Uani 1 1 d . . . . .
H84 H 0.293591 1.185796 0.885069 0.063 Uiso 1 1 calc R U . . .
H85 H 0.357571 1.149873 0.913015 0.063 Uiso 1 1 calc R U . . .
H86 H 0.320721 1.185127 0.970403 0.063 Uiso 1 1 calc R U . . .
C81 C 0.10640(10) 0.99039(6) 0.87190(8) 0.0313(4) Uani 1 1 d . . . . .
H87 H 0.061121 1.004938 0.894405 0.038 Uiso 1 1 calc R U . . .
H88 H 0.137331 0.976272 0.912589 0.038 Uiso 1 1 calc R U . . .
C82 C 0.07808(10) 0.95183(6) 0.81993(9) 0.0323(4) Uani 1 1 d . . . . .
H89 H 0.022746 0.946720 0.828088 0.039 Uiso 1 1 calc R U . . .
H90 H 0.083663 0.962151 0.768015 0.039 Uiso 1 1 calc R U . . .
C83 C 0.12004(12) 0.90630(7) 0.83002(9) 0.0393(4) Uani 1 1 d . . . . .
H91 H 0.120460 0.897668 0.883127 0.047 Uiso 1 1 calc R U . . .
H92 H 0.173934 0.910002 0.814860 0.047 Uiso 1 1 calc R U . . .
C84 C 0.08252(14) 0.86791(7) 0.78457(11) 0.0486(5) Uani 1 1 d . . . . .
H93 H 0.084455 0.875596 0.731733 0.073 Uiso 1 1 calc R U . . .
H94 H 0.028923 0.864455 0.798911 0.073 Uiso 1 1 calc R U . . .
H95 H 0.110049 0.838975 0.793799 0.073 Uiso 1 1 calc R U . . .
C85 C 0.10735(9) 1.05323(6) 0.77686(8) 0.0275(3) Uani 1 1 d . . . . .
H96 H 0.139401 1.078188 0.756587 0.033 Uiso 1 1 calc R U . . .
H97 H 0.095979 1.031370 0.735949 0.033 Uiso 1 1 calc R U . . .
C86 C 0.03232(10) 1.07401(7) 0.80158(10) 0.0389(4) Uani 1 1 d . . . . .
H98 H 0.042461 1.095659 0.843055 0.047 Uiso 1 1 calc R U . . .
H99 H -0.001662 1.049293 0.819611 0.047 Uiso 1 1 calc R U . . .
C87 C -0.00771(12) 1.09959(8) 0.73741(11) 0.0498(5) Uani 1 1 d . . . . .
H100 H -0.013577 1.078221 0.694894 0.060 Uiso 1 1 calc R U . . .
H101 H -0.059803 1.108488 0.752872 0.060 Uiso 1 1 calc R U . . .
C88 C 0.03305(17) 1.14157(12) 0.71224(19) 0.0867(11) Uani 1 1 d . . . . .
H102 H 0.001244 1.157663 0.674998 0.130 Uiso 1 1 calc R U . . .
H103 H 0.081919 1.132748 0.690451 0.130 Uiso 1 1 calc R U . . .
H104 H 0.042836 1.161978 0.754679 0.130 Uiso 1 1 calc R U . . .
C89 C 0.22356(9) 1.00818(6) 0.79893(8) 0.0287(3) Uani 1 1 d . . . . .
H105 H 0.249243 1.033164 0.771568 0.034 Uiso 1 1 calc R U . . .
H106 H 0.205813 0.985006 0.762125 0.034 Uiso 1 1 calc R U . . .
C90 C 0.28230(11) 0.98560(7) 0.85136(11) 0.0420(4) Uani 1 1 d D . . . .
H107 H 0.304696 1.009511 0.884442 0.050 Uiso 0.679(6) 1 calc R U P B 1
H108 H 0.255631 0.962994 0.882791 0.050 Uiso 0.679(6) 1 calc R U P B 1
H109 H 0.260783 0.958510 0.876941 0.050 Uiso 0.321(6) 1 calc R U P B 2
H110 H 0.303270 1.007631 0.888476 0.050 Uiso 0.321(6) 1 calc R U P B 2
C91 C 0.34473(16) 0.96209(11) 0.8131(2) 0.0351(7) Uani 0.679(6) 1 d D . P B 1
H111 H 0.322882 0.940233 0.776229 0.042 Uiso 0.679(6) 1 calc R U P B 1
H112 H 0.376154 0.944348 0.849524 0.042 Uiso 0.679(6) 1 calc R U P B 1
C92 C 0.39521(14) 0.99715(10) 0.77426(13) 0.0342(8) Uani 0.679(6) 1 d D . P B 1
H113 H 0.365073 1.012762 0.735244 0.051 Uiso 0.679(6) 1 calc R U P B 1
H114 H 0.438782 0.981301 0.752175 0.051 Uiso 0.679(6) 1 calc R U P B 1
H115 H 0.414180 1.019886 0.810380 0.051 Uiso 0.679(6) 1 calc R U P B 1
C92A C 0.4203(3) 0.9503(2) 0.8215(3) 0.0434(18) Uiso 0.321(6) 1 d D . P B 2
H116 H 0.449221 0.933612 0.784020 0.065 Uiso 0.321(6) 1 calc R U P B 2
H117 H 0.406271 0.929069 0.861193 0.065 Uiso 0.321(6) 1 calc R U P B 2
H118 H 0.452167 0.975179 0.842272 0.065 Uiso 0.321(6) 1 calc R U P B 2
C76A C 0.0918(5) 1.0237(3) 0.2899(4) 0.043(2) Uiso 0.257(6) 1 d D . P A 2
H119 H 0.113500 1.015323 0.242052 0.064 Uiso 0.257(6) 1 calc R U P A 2
H120 H 0.046135 1.042844 0.281535 0.064 Uiso 0.257(6) 1 calc R U P A 2
H121 H 0.077716 0.995728 0.316672 0.064 Uiso 0.257(6) 1 calc R U P A 2
C75A C 0.1509(4) 1.0505(3) 0.3353(5) 0.038(2) Uiso 0.257(6) 1 d D . P A 2
H122 H 0.171365 1.076316 0.305918 0.045 Uiso 0.257(6) 1 calc R U P A 2
H123 H 0.127443 1.063152 0.380434 0.045 Uiso 0.257(6) 1 calc R U P A 2
C91A C 0.3503(4) 0.9699(3) 0.7870(4) 0.039(2) Uiso 0.321(6) 1 d D . P B 2
H124 H 0.327359 0.947015 0.752432 0.047 Uiso 0.321(6) 1 calc R U P B 2
H125 H 0.364260 0.997380 0.757694 0.047 Uiso 0.321(6) 1 calc R U P B 2

loop_
_atom_site_aniso_label
_atom_site_aniso_U_11
_atom_site_aniso_U_22
_atom_site_aniso_U_33
_atom_site_aniso_U_23
_atom_site_aniso_U_13
_atom_site_aniso_U_12
O1 0.0226(5) 0.0283(6) 0.0228(5) 0.0064(4) -0.0032(4) 0.0044(4)
O2 0.0201(5) 0.0297(6) 0.0210(5) 0.0027(4) 0.0009(4) 0.0073(4)
O3 0.0198(5) 0.0286(6) 0.0279(5) 0.0062(4) -0.0057(4) -0.0047(4)
O4 0.0222(5) 0.0227(6) 0.0235(5) 0.0076(4) -0.0010(4) -0.0022(4)
N1 0.0179(5) 0.0146(6) 0.0150(5) -0.0002(4) -0.0027(4) 0.0008(4)
N2 0.0165(6) 0.0128(7) 0.0174(6) 0.0003(4) -0.0037(4) 0.0000(4)
C1 0.0180(6) 0.0160(7) 0.0134(6) 0.0006(4) -0.0025(4) 0.0001(5)
C2 0.0190(6) 0.0171(7) 0.0129(6) 0.0008(4) -0.0026(4) 0.0003(5)
C3 0.0193(6) 0.0164(7) 0.0148(6) 0.0001(5) -0.0034(4) -0.0003(5)
C4 0.0187(6) 0.0161(7) 0.0124(6) 0.0003(4) -0.0028(4) -0.0008(5)
C5 0.0191(6) 0.0166(7) 0.0141(6) 0.0007(5) -0.0010(4) 0.0000(5)
C6 0.0188(6) 0.0149(7) 0.0142(6) 0.0001(4) 0.0002(4) -0.0007(5)
C7 0.0193(7) 0.0171(7) 0.0154(6) 0.0006(5) -0.0013(5) 0.0001(5)
C8 0.0223(7) 0.0138(7) 0.0203(7) 0.0003(5) -0.0016(5) 0.0007(5)
C9 0.0227(7) 0.0154(7) 0.0184(6) -0.0018(5) -0.0020(5) -0.0009(5)
C10 0.0210(7) 0.0192(7) 0.0163(6) -0.0012(5) -0.0045(5) -0.0002(5)
C11 0.0184(6) 0.0153(7) 0.0149(6) 0.0012(4) -0.0005(4) 0.0009(5)
C12 0.0195(7) 0.0156(7) 0.0169(6) 0.0000(5) -0.0021(5) 0.0008(5)
C13 0.0234(7) 0.0144(7) 0.0220(7) 0.0006(5) -0.0028(5) -0.0007(5)
C14 0.0227(7) 0.0179(7) 0.0208(7) 0.0026(5) -0.0032(5) 0.0008(5)
C15 0.0203(7) 0.0192(7) 0.0170(6) 0.0021(5) -0.0045(5) -0.0005(5)
C16 0.0187(6) 0.0164(7) 0.0146(6) 0.0001(4) -0.0011(4) 0.0007(5)
C17 0.0176(6) 0.0163(7) 0.0184(6) -0.0004(5) -0.0033(5) -0.0016(5)
C18 0.0217(8) 0.0456(11) 0.0324(8) 0.0057(7) 0.0027(6) 0.0121(7)
C19 0.0272(9) 0.0629(14) 0.0336(9) 0.0025(8) 0.0066(6) 0.0091(8)
C20 0.0204(7) 0.0165(7) 0.0165(6) -0.0001(5) -0.0015(5) 0.0005(5)
C21 0.0301(8) 0.0246(8) 0.0294(8) 0.0060(6) 0.0027(6) -0.0077(6)
C22 0.0532(11) 0.0318(10) 0.0345(9) 0.0143(7) -0.0030(7) -0.0113(8)
C23 0.0259(7) 0.0173(7) 0.0221(7) -0.0030(5) -0.0065(5) -0.0008(6)
C24 0.0490(10) 0.0286(9) 0.0244(8) -0.0063(6) -0.0062(6) -0.0108(8)
C25 0.0280(8) 0.0227(8) 0.0403(9) -0.0075(6) -0.0043(6) -0.0030(6)
C26 0.0326(8) 0.0183(8) 0.0365(9) -0.0062(6) -0.0109(6) -0.0015(6)
C27 0.0271(8) 0.0186(7) 0.0268(7) 0.0050(5) -0.0079(5) 0.0005(6)
C28 0.0496(10) 0.0290(9) 0.0269(8) 0.0080(6) -0.0114(7) 0.0073(8)
C29 0.0290(8) 0.0306(10) 0.0462(10) 0.0128(7) -0.0040(7) 0.0073(7)
C30 0.0389(9) 0.0188(8) 0.0465(10) 0.0100(6) -0.0182(7) 0.0009(7)
O5 0.0232(5) 0.0297(6) 0.0297(6) 0.0060(4) 0.0095(4) 0.0058(4)
O6 0.0229(5) 0.0255(6) 0.0269(5) 0.0090(4) 0.0004(4) 0.0007(4)
O7 0.0246(5) 0.0325(6) 0.0293(6) 0.0084(4) 0.0051(4) -0.0071(5)
O8 0.0197(5) 0.0328(6) 0.0250(5) 0.0030(4) -0.0004(4) -0.0076(4)
N3 0.0199(6) 0.0156(6) 0.0150(5) -0.0012(4) 0.0022(4) -0.0020(4)
N4 0.0190(6) 0.0130(6) 0.0172(6) -0.0006(4) 0.0035(4) -0.0012(4)
C31 0.0190(6) 0.0179(7) 0.0130(6) -0.0005(4) 0.0024(4) -0.0009(5)
C32 0.0196(7) 0.0197(7) 0.0148(6) 0.0000(5) 0.0025(4) -0.0011(5)
C33 0.0197(7) 0.0171(7) 0.0152(6) 0.0001(5) 0.0023(4) -0.0021(5)
C34 0.0195(6) 0.0191(7) 0.0123(6) -0.0010(4) 0.0023(4) -0.0030(5)
C35 0.0199(7) 0.0172(7) 0.0149(6) -0.0006(5) 0.0000(4) -0.0018(5)
C36 0.0189(6) 0.0157(7) 0.0143(6) 0.0012(4) -0.0005(4) -0.0030(5)
C37 0.0201(7) 0.0170(7) 0.0161(6) -0.0001(5) 0.0006(5) -0.0008(5)
C38 0.0236(7) 0.0154(7) 0.0203(7) 0.0007(5) 0.0017(5) -0.0014(5)
C39 0.0226(7) 0.0190(7) 0.0189(7) 0.0016(5) 0.0016(5) -0.0043(5)
C40 0.0209(7) 0.0197(7) 0.0179(6) 0.0004(5) 0.0041(5) -0.0027(5)
C41 0.0186(6) 0.0158(7) 0.0143(6) -0.0007(4) -0.0007(4) 0.0006(5)
C42 0.0189(6) 0.0171(7) 0.0141(6) 0.0008(5) 0.0001(4) 0.0000(5)
C43 0.0194(6) 0.0192(7) 0.0166(6) 0.0007(5) 0.0029(5) 0.0006(5)
C44 0.0228(7) 0.0181(7) 0.0173(7) 0.0000(5) 0.0014(5) 0.0022(5)
C45 0.0237(7) 0.0135(7) 0.0198(7) 0.0004(5) 0.0011(5) -0.0004(5)
C46 0.0198(7) 0.0168(7) 0.0170(6) 0.0013(5) 0.0005(5) -0.0012(5)
C47 0.0221(7) 0.0192(7) 0.0166(6) -0.0010(5) 0.0008(5) -0.0018(5)
C48 0.0315(8) 0.0266(9) 0.0364(9) 0.0068(6) -0.0071(6) 0.0047(7)
C49 0.0512(12) 0.0361(11) 0.0582(12) 0.0231(9) -0.0170(9) -0.0058(9)
C50 0.0208(7) 0.0195(7) 0.0205(7) -0.0015(5) 0.0035(5) -0.0009(5)
C51 0.0222(8) 0.0538(13) 0.0404(10) 0.0072(8) -0.0015(6) -0.0159(8)
C52 0.0242(9) 0.0636(14) 0.0428(10) 0.0015(8) -0.0064(7) -0.0106(8)
C53 0.0284(8) 0.0193(8) 0.0238(7) 0.0029(5) 0.0077(5) -0.0044(6)
C54 0.0419(10) 0.0201(9) 0.0499(10) 0.0090(7) 0.0208(7) -0.0022(7)
C55 0.0671(13) 0.0388(11) 0.0231(8) 0.0084(7) 0.0043(7) -0.0220(9)
C56 0.0298(9) 0.0268(9) 0.0494(10) 0.0104(7) 0.0092(7) -0.0062(7)
C57 0.0275(7) 0.0169(7) 0.0223(7) -0.0014(5) 0.0056(5) 0.0030(6)
C58 0.0375(9) 0.0328(10) 0.0370(9) -0.0167(7) 0.0004(7) 0.0045(7)
C59 0.0482(10) 0.0284(9) 0.0319(9) 0.0050(6) 0.0116(7) 0.0177(8)
C60 0.0433(10) 0.0232(8) 0.0355(9) -0.0070(6) 0.0203(7) 0.0002(7)
O9 0.0649(12) 0.0873(16) 0.0865(13) 0.0153(11) -0.0185(9) -0.0178(10)
C93 0.143(4) 0.089(3) 0.142(3) -0.013(2) -0.087(3) 0.001(3)
C94 0.086(3) 0.142(4) 0.118(3) -0.023(3) -0.018(2) -0.011(3)
C95 0.102(2) 0.076(2) 0.091(2) 0.0229(16) -0.0475(18) -0.0167(18)
C96 0.075(2) 0.088(3) 0.117(3) -0.0060(19) -0.0225(17) 0.0155(18)
N5 0.0263(6) 0.0269(7) 0.0180(6) 0.0000(5) -0.0023(4) 0.0009(5)
C61 0.0342(8) 0.0307(9) 0.0177(7) 0.0030(5) -0.0015(5) 0.0006(7)
C62 0.0394(9) 0.0323(9) 0.0223(8) 0.0030(6) -0.0031(6) -0.0035(7)
C63 0.0503(10) 0.0301(9) 0.0219(8) 0.0024(6) -0.0015(6) -0.0027(8)
C64 0.0586(12) 0.0326(10) 0.0317(9) 0.0026(7) 0.0002(7) -0.0098(9)
C65 0.0311(8) 0.0302(9) 0.0185(7) -0.0039(5) -0.0038(5) -0.0009(6)
C66 0.0239(7) 0.0289(9) 0.0230(7) -0.0034(6) -0.0024(5) 0.0008(6)
C67 0.0320(8) 0.0305(9) 0.0286(8) -0.0033(6) 0.0001(6) 0.0037(7)
C68 0.0409(9) 0.0295(10) 0.0339(9) -0.0018(6) -0.0040(7) -0.0010(7)
C69 0.0291(8) 0.0292(8) 0.0171(7) -0.0017(5) -0.0018(5) 0.0016(6)
C70 0.0320(8) 0.0346(10) 0.0278(8) -0.0028(6) -0.0033(6) 0.0054(7)
C71 0.0448(10) 0.0436(12) 0.0360(9) -0.0047(7) -0.0004(7) 0.0171(9)
C72 0.0656(15) 0.0455(14) 0.0663(14) -0.0233(10) -0.0196(11) 0.0219(11)
C73 0.0254(8) 0.0307(9) 0.0261(8) 0.0055(6) -0.0020(5) -0.0004(6)
C74 0.0293(9) 0.0364(11) 0.0488(10) 0.0047(7) 0.0113(7) 0.0010(7)
C75 0.0337(14) 0.0416(15) 0.0326(14) -0.0043(11) -0.0045(10) 0.0082(11)
C76 0.0306(13) 0.0523(18) 0.0453(15) 0.0070(11) 0.0071(9) 0.0095(11)
N6 0.0319(7) 0.0261(7) 0.0181(6) 0.0015(5) 0.0028(4) 0.0031(5)
C77 0.0436(9) 0.0273(9) 0.0181(7) -0.0004(6) 0.0007(6) 0.0030(7)
C78 0.0424(9) 0.0319(9) 0.0215(8) -0.0011(6) 0.0021(6) 0.0018(7)
C79 0.0588(12) 0.0269(9) 0.0233(8) 0.0008(6) -0.0012(7) 0.0018(8)
C80 0.0601(12) 0.0300(10) 0.0355(10) -0.0040(7) -0.0047(8) -0.0003(9)
C81 0.0419(9) 0.0305(9) 0.0218(8) 0.0047(6) 0.0075(6) -0.0001(7)
C82 0.0380(9) 0.0332(10) 0.0261(8) 0.0022(6) 0.0068(6) -0.0018(7)
C83 0.0567(12) 0.0315(10) 0.0299(9) 0.0024(6) 0.0074(7) 0.0038(8)
C84 0.0690(14) 0.0348(11) 0.0428(11) -0.0022(8) 0.0153(9) -0.0063(10)
C85 0.0314(8) 0.0320(9) 0.0192(7) 0.0042(6) 0.0024(5) 0.0041(7)
C86 0.0330(9) 0.0477(12) 0.0363(9) 0.0079(7) 0.0070(7) 0.0082(8)
C87 0.0466(11) 0.0561(14) 0.0465(11) 0.0036(9) -0.0037(8) 0.0203(10)
C88 0.0632(16) 0.088(2) 0.110(2) 0.0613(18) 0.0230(15) 0.0369(16)
C89 0.0293(8) 0.0307(9) 0.0263(8) -0.0049(6) 0.0024(6) 0.0032(7)
C90 0.0416(10) 0.0339(10) 0.0498(11) -0.0110(8) -0.0150(8) 0.0088(8)
C91 0.0307(15) 0.0314(16) 0.043(2) 0.0039(13) 0.0058(12) 0.0036(11)
C92 0.0250(13) 0.0512(18) 0.0265(13) -0.0041(10) 0.0056(8) -0.0017(11)

loop_
_atom_type_symbol
_atom_type_description
_atom_type_scat_dispersion_real
_atom_type_scat_dispersion_imag
_atom_type_scat_source
C C 0.0181 0.0091 'International Tables Vol C Tables 4.2.6.8 and 6.1.1.4'
H H 0.0000 0.0000 'International Tables Vol C Tables 4.2.6.8 and 6.1.1.4'
N N 0.0311 0.0180 'International Tables Vol C Tables 4.2.6.8 and 6.1.1.4'
O O 0.0492 0.0322 'International Tables Vol C Tables 4.2.6.8 and 6.1.1.4'

loop_
_geom_angle_atom_site_label_1
_geom_angle_atom_site_label_2
_geom_angle_atom_site_label_3
_geom_angle
_geom_angle_site_symmetry_1
_geom_angle_site_symmetry_3
_geom_angle_publ_flag
C17 O2 C18 115.40(11) . . ?
C20 O4 C21 116.61(11) . . ?
C4 N1 C1 106.18(11) . . ?
C6 N2 H 127.0(13) . . ?
C11 N2 H 124.0(13) . . ?
C11 N2 C6 108.88(12) . . ?
N1 C1 C2 110.59(12) . . ?
N1 C1 C16 121.79(12) . 3_666 ?
C2 C1 C16 126.95(12) . 3_666 ?
C1 C2 C3 106.17(12) . . ?
C1 C2 C17 130.00(13) . . ?
C3 C2 C17 123.49(12) . . ?
C2 C3 C20 123.54(12) . . ?
C4 C3 C2 105.76(12) . . ?
C4 C3 C20 130.33(13) . . ?
N1 C4 C3 111.20(12) . . ?
N1 C4 C5 123.02(12) . . ?
C3 C4 C5 125.58(12) . . ?
C6 C5 C4 123.27(12) . . ?
C10 C5 C4 121.30(12) . . ?
C10 C5 C6 115.39(12) . . ?
N2 C6 C5 129.99(13) . . ?
N2 C6 C7 108.82(11) . . ?
C5 C6 C7 121.13(12) . . ?
C6 C7 C12 106.64(12) . . ?
C8 C7 C6 121.10(12) . . ?
C8 C7 C12 132.26(13) . . ?
C7 C8 HA 120.5 . . ?
C9 C8 C7 118.98(13) . . ?
C9 C8 HA 120.5 . . ?
C8 C9 C10 118.44(12) . . ?
C8 C9 C23 122.02(13) . . ?
C10 C9 C23 119.53(12) . . ?
C5 C10 C9 124.55(12) . . ?
C5 C10 HB 117.7 . . ?
C9 C10 HB 117.7 . . ?
N2 C11 C12 109.12(11) . . ?
N2 C11 C16 129.24(13) . . ?
C12 C11 C16 121.54(12) . . ?
C11 C12 C7 106.45(12) . . ?
C13 C12 C7 132.57(13) . . ?
C13 C12 C11 120.97(12) . . ?
C12 C13 HC 120.6 . . ?
C14 C13 C12 118.85(13) . . ?
C14 C13 HC 120.6 . . ?
C13 C14 C15 118.90(13) . . ?
C13 C14 C27 122.36(13) . . ?
C15 C14 C27 118.74(12) . . ?
C14 C15 HD 117.9 . . ?
C16 C15 C14 124.16(12) . . ?
C16 C15 HD 117.9 . . ?
C11 C16 C1 121.36(12) . 3_666 ?
C15 C16 C1 123.24(12) . 3_666 ?
C15 C16 C11 115.17(12) . . ?
O1 C17 O2 121.84(13) . . ?
O1 C17 C2 126.77(12) . . ?
O2 C17 C2 111.39(11) . . ?
O2 C18 HE 110.4 . . ?
O2 C18 HF 110.4 . . ?
O2 C18 C19 106.66(13) . . ?
HE C18 HF 108.6 . . ?
C19 C18 HE 110.4 . . ?
C19 C18 HF 110.4 . . ?
C18 C19 HG 109.5 . . ?
C18 C19 HH 109.5 . . ?
C18 C19 HI 109.5 . . ?
HG C19 HH 109.5 . . ?
HG C19 HI 109.5 . . ?
HH C19 HI 109.5 . . ?
O3 C20 O4 122.17(13) . . ?
O3 C20 C3 126.05(13) . . ?
O4 C20 C3 111.71(11) . . ?
O4 C21 HJ 110.6 . . ?
O4 C21 HK 110.6 . . ?
O4 C21 C22 105.87(13) . . ?
HJ C21 HK 108.7 . . ?
C22 C21 HJ 110.6 . . ?
C22 C21 HK 110.6 . . ?
C21 C22 HL 109.5 . . ?
C21 C22 HM 109.5 . . ?
C21 C22 HN 109.5 . . ?
HL C22 HM 109.5 . . ?
HL C22 HN 109.5 . . ?
HM C22 HN 109.5 . . ?
C9 C23 C25 109.82(12) . . ?
C24 C23 C9 108.12(12) . . ?
C24 C23 C25 109.74(12) . . ?
C26 C23 C9 112.20(11) . . ?
C26 C23 C24 108.94(13) . . ?
C26 C23 C25 108.01(13) . . ?
C23 C24 HO 109.5 . . ?
C23 C24 HP 109.5 . . ?
C23 C24 HQ 109.5 . . ?
HO C24 HP 109.5 . . ?
HO C24 HQ 109.5 . . ?
HP C24 HQ 109.5 . . ?
C23 C25 HR 109.5 . . ?
C23 C25 HS 109.5 . . ?
C23 C25 HT 109.5 . . ?
HR C25 HS 109.5 . . ?
HR C25 HT 109.5 . . ?
HS C25 HT 109.5 . . ?
C23 C26 HU 109.5 . . ?
C23 C26 HV 109.5 . . ?
C23 C26 HW 109.5 . . ?
HU C26 HV 109.5 . . ?
HU C26 HW 109.5 . . ?
HV C26 HW 109.5 . . ?
C14 C27 C28 108.96(12) . . ?
C29 C27 C14 108.80(12) . . ?
C29 C27 C28 109.18(13) . . ?
C30 C27 C14 111.97(12) . . ?
C30 C27 C28 108.32(13) . . ?
C30 C27 C29 109.57(14) . . ?
C27 C28 HX 109.5 . . ?
C27 C28 HY 109.5 . . ?
C27 C28 HZ 109.5 . . ?
HX C28 HY 109.5 . . ?
HX C28 HZ 109.5 . . ?
HY C28 HZ 109.5 . . ?
C27 C29 H1 109.5 . . ?
C27 C29 H2 109.5 . . ?
C27 C29 H3 109.5 . . ?
H1 C29 H2 109.5 . . ?
H1 C29 H3 109.5 . . ?
H2 C29 H3 109.5 . . ?
C27 C30 H4 109.5 . . ?
C27 C30 H5 109.5 . . ?
C27 C30 H6 109.5 . . ?
H4 C30 H5 109.5 . . ?
H4 C30 H6 109.5 . . ?
H5 C30 H6 109.5 . . ?
C47 O6 C48 116.91(11) . . ?
C50 O8 C51 115.54(11) . . ?
C31 N3 C34 106.31(11) . . ?
C36 N4 H7 123.1(11) . . ?
C36 N4 C41 108.77(12) . . ?
C41 N4 H7 128.1(11) . . ?
N3 C31 C32 111.11(12) . . ?
N3 C31 C42 123.23(12) . 3_676 ?
C32 C31 C42 125.42(13) . 3_676 ?
C31 C32 C33 105.65(12) . . ?
C31 C32 C47 129.10(13) . . ?
C33 C32 C47 125.14(12) . . ?
C32 C33 C50 123.18(13) . . ?
C34 C33 C32 106.24(12) . . ?
C34 C33 C50 130.27(13) . . ?
N3 C34 C33 110.56(12) . . ?
N3 C34 C35 121.52(12) . . ?
C33 C34 C35 127.33(12) . . ?
C36 C35 C34 120.93(12) . . ?
C40 C35 C34 123.74(12) . . ?
C40 C35 C36 115.12(12) . . ?
N4 C36 C35 129.01(13) . . ?
N4 C36 C37 109.10(11) . . ?
C37 C36 C35 121.77(12) . . ?
C36 C37 C46 106.62(12) . . ?
C38 C37 C36 120.66(12) . . ?
C38 C37 C46 132.70(13) . . ?
C37 C38 H8 120.6 . . ?
C39 C38 C37 118.87(13) . . ?
C39 C38 H8 120.6 . . ?
C38 C39 C40 119.17(13) . . ?
C38 C39 C53 121.83(13) . . ?
C40 C39 C53 119.00(12) . . ?
C35 C40 C39 123.76(12) . . ?
C35 C40 H9 118.1 . . ?
C39 C40 H9 118.1 . . ?
N4 C41 C42 129.55(13) . . ?
N4 C41 C46 109.01(11) . . ?
C42 C41 C46 121.40(12) . . ?
C41 C42 C31 123.26(12) . 3_676 ?
C41 C42 C43 115.42(12) . . ?
C43 C42 C31 121.28(12) . 3_676 ?
C42 C43 H10 117.8 . . ?
C42 C43 C44 124.33(12) . . ?
C44 C43 H10 117.8 . . ?
C43 C44 C57 122.32(12) . . ?
C45 C44 C43 118.33(12) . . ?
C45 C44 C57 119.34(13) . . ?
C44 C45 H11 120.4 . . ?
C44 C45 C46 119.26(13) . . ?
C46 C45 H11 120.4 . . ?
C41 C46 C37 106.36(12) . . ?
C45 C46 C37 132.82(13) . . ?
C45 C46 C41 120.81(12) . . ?
O5 C47 O6 122.00(13) . . ?
O5 C47 C32 126.17(13) . . ?
O6 C47 C32 111.80(11) . . ?
O6 C48 H12 110.4 . . ?
O6 C48 H13 110.4 . . ?
O6 C48 C49 106.53(15) . . ?
H12 C48 H13 108.6 . . ?
C49 C48 H12 110.4 . . ?
C49 C48 H13 110.4 . . ?
C48 C49 H14 109.5 . . ?
C48 C49 H15 109.5 . . ?
C48 C49 H16 109.5 . . ?
H14 C49 H15 109.5 . . ?
H14 C49 H16 109.5 . . ?
H15 C49 H16 109.5 . . ?
O7 C50 O8 122.18(13) . . ?
O7 C50 C33 126.77(13) . . ?
O8 C50 C33 111.04(11) . . ?
O8 C51 H17 110.3 . . ?
O8 C51 H18 110.3 . . ?
O8 C51 C52 107.02(13) . . ?
H17 C51 H18 108.6 . . ?
C52 C51 H17 110.3 . . ?
C52 C51 H18 110.3 . . ?
C51 C52 H19 109.5 . . ?
C51 C52 H20 109.5 . . ?
C51 C52 H21 109.5 . . ?
H19 C52 H20 109.5 . . ?
H19 C52 H21 109.5 . . ?
H20 C52 H21 109.5 . . ?
C54 C53 C39 111.83(12) . . ?
C54 C53 C55 108.38(14) . . ?
C54 C53 C56 109.06(14) . . ?
C55 C53 C39 107.97(12) . . ?
C56 C53 C39 109.71(12) . . ?
C56 C53 C55 109.85(14) . . ?
C53 C54 H22 109.5 . . ?
C53 C54 H23 109.5 . . ?
C53 C54 H24 109.5 . . ?
H22 C54 H23 109.5 . . ?
H22 C54 H24 109.5 . . ?
H23 C54 H24 109.5 . . ?
C53 C55 H25 109.5 . . ?
C53 C55 H26 109.5 . . ?
C53 C55 H27 109.5 . . ?
H25 C55 H26 109.5 . . ?
H25 C55 H27 109.5 . . ?
H26 C55 H27 109.5 . . ?
C53 C56 H28 109.5 . . ?
C53 C56 H29 109.5 . . ?
C53 C56 H30 109.5 . . ?
H28 C56 H29 109.5 . . ?
H28 C56 H30 109.5 . . ?
H29 C56 H30 109.5 . . ?
C58 C57 C44 108.95(12) . . ?
C59 C57 C44 110.68(12) . . ?
C59 C57 C58 108.75(14) . . ?
C60 C57 C44 111.72(12) . . ?
C60 C57 C58 108.31(13) . . ?
C60 C57 C59 108.35(13) . . ?
C57 C58 H31 109.5 . . ?
C57 C58 H32 109.5 . . ?
C57 C58 H33 109.5 . . ?
H31 C58 H32 109.5 . . ?
H31 C58 H33 109.5 . . ?
H32 C58 H33 109.5 . . ?
C57 C59 H34 109.5 . . ?
C57 C59 H35 109.5 . . ?
C57 C59 H36 109.5 . . ?
H34 C59 H35 109.5 . . ?
H34 C59 H36 109.5 . . ?
H35 C59 H36 109.5 . . ?
C57 C60 H37 109.5 . . ?
C57 C60 H38 109.5 . . ?
C57 C60 H39 109.5 . . ?
H37 C60 H38 109.5 . . ?
H37 C60 H39 109.5 . . ?
H38 C60 H39 109.5 . . ?
C93 O9 C95 116.4(3) . . ?
O9 C93 H93A 109.4 . . ?
O9 C93 H93B 109.4 . . ?
O9 C93 C94 111.2(4) . . ?
H93A C93 H93B 108.0 . . ?
C94 C93 H93A 109.4 . . ?
C94 C93 H93B 109.4 . . ?
C93 C94 H94A 109.5 . . ?
C93 C94 H94B 109.5 . . ?
C93 C94 H94C 109.5 . . ?
H94A C94 H94B 109.5 . . ?
H94A C94 H94C 109.5 . . ?
H94B C94 H94C 109.5 . . ?
O9 C95 H95A 109.5 . . ?
O9 C95 H95B 109.5 . . ?
O9 C95 C96 110.9(3) . . ?
H95A C95 H95B 108.0 . . ?
C96 C95 H95A 109.5 . . ?
C96 C95 H95B 109.5 . . ?
C95 C96 H96A 109.5 . . ?
C95 C96 H96B 109.5 . . ?
C95 C96 H96C 109.5 . . ?
H96A C96 H96B 109.5 . . ?
H96A C96 H96C 109.5 . . ?
H96B C96 H96C 109.5 . . ?
C61 N5 C65 106.32(11) . . ?
C69 N5 C61 110.50(12) . . ?
C69 N5 C65 111.14(11) . . ?
C73 N5 C61 111.50(12) . . ?
C73 N5 C65 111.40(12) . . ?
C73 N5 C69 106.07(11) . . ?
N5 C61 H40 108.3 . . ?
N5 C61 H41 108.3 . . ?
H40 C61 H41 107.4 . . ?
C62 C61 N5 116.10(12) . . ?
C62 C61 H40 108.3 . . ?
C62 C61 H41 108.3 . . ?
C61 C62 H42 109.5 . . ?
C61 C62 H43 109.5 . . ?
C61 C62 C63 110.56(13) . . ?
H42 C62 H43 108.1 . . ?
C63 C62 H42 109.5 . . ?
C63 C62 H43 109.5 . . ?
C62 C63 H44 109.1 . . ?
C62 C63 H45 109.1 . . ?
H44 C63 H45 107.8 . . ?
C64 C63 C62 112.68(14) . . ?
C64 C63 H44 109.1 . . ?
C64 C63 H45 109.1 . . ?
C63 C64 H46 109.5 . . ?
C63 C64 H47 109.5 . . ?
C63 C64 H48 109.5 . . ?
H46 C64 H47 109.5 . . ?
H46 C64 H48 109.5 . . ?
H47 C64 H48 109.5 . . ?
N5 C65 H49 108.2 . . ?
N5 C65 H50 108.2 . . ?
H49 C65 H50 107.4 . . ?
C66 C65 N5 116.23(12) . . ?
C66 C65 H49 108.2 . . ?
C66 C65 H50 108.2 . . ?
C65 C66 H51 108.2 . . ?
C65 C66 H52 108.2 . . ?
H51 C66 H52 107.4 . . ?
C67 C66 C65 116.25(13) . . ?
C67 C66 H51 108.2 . . ?
C67 C66 H52 108.2 . . ?
C66 C67 H53 109.4 . . ?
C66 C67 H54 109.4 . . ?
C66 C67 C68 111.17(14) . . ?
H53 C67 H54 108.0 . . ?
C68 C67 H53 109.4 . . ?
C68 C67 H54 109.4 . . ?
C67 C68 H55 109.5 . . ?
C67 C68 H56 109.5 . . ?
C67 C68 H57 109.5 . . ?
H55 C68 H56 109.5 . . ?
H55 C68 H57 109.5 . . ?
H56 C68 H57 109.5 . . ?
N5 C69 H58 108.3 . . ?
N5 C69 H59 108.3 . . ?
H58 C69 H59 107.4 . . ?
C70 C69 N5 115.74(11) . . ?
C70 C69 H58 108.3 . . ?
C70 C69 H59 108.3 . . ?
C69 C70 H60 109.6 . . ?
C69 C70 H61 109.6 . . ?
C69 C70 C71 110.24(13) . . ?
H60 C70 H61 108.1 . . ?
C71 C70 H60 109.6 . . ?
C71 C70 H61 109.6 . . ?
C70 C71 H62 108.8 . . ?
C70 C71 H63 108.8 . . ?
H62 C71 H63 107.7 . . ?
C72 C71 C70 113.65(18) . . ?
C72 C71 H62 108.8 . . ?
C72 C71 H63 108.8 . . ?
C71 C72 H64 109.5 . . ?
C71 C72 H65 109.5 . . ?
C71 C72 H66 109.5 . . ?
H64 C72 H65 109.5 . . ?
H64 C72 H66 109.5 . . ?
H65 C72 H66 109.5 . . ?
N5 C73 H67 108.2 . . ?
N5 C73 H68 108.2 . . ?
H67 C73 H68 107.3 . . ?
C74 C73 N5 116.56(13) . . ?
C74 C73 H67 108.2 . . ?
C74 C73 H68 108.2 . . ?
C73 C74 H69 110.6 . . ?
C73 C74 H70 110.6 . . ?
C73 C74 H71 105.7 . . ?
C73 C74 H72 105.7 . . ?
C73 C74 C75 105.63(16) . . ?
H69 C74 H70 108.7 . . ?
H71 C74 H72 106.1 . . ?
C75 C74 H69 110.6 . . ?
C75 C74 H70 110.6 . . ?
C75A C74 C73 126.5(4) . . ?
C75A C74 H71 105.7 . . ?
C75A C74 H72 105.7 . . ?
C74 C75 H73 109.3 . . ?
C74 C75 H74 109.3 . . ?
H73 C75 H74 108.0 . . ?
C76 C75 C74 111.5(2) . . ?
C76 C75 H73 109.3 . . ?
C76 C75 H74 109.3 . . ?
C75 C76 H75 109.5 . . ?
C75 C76 H76 109.5 . . ?
C75 C76 H77 109.5 . . ?
H75 C76 H76 109.5 . . ?
H75 C76 H77 109.5 . . ?
H76 C76 H77 109.5 . . ?
C77 N6 C85 110.59(12) . . ?
C81 N6 C77 106.49(11) . . ?
C81 N6 C85 110.54(12) . . ?
C89 N6 C77 111.35(12) . . ?
C89 N6 C81 111.33(12) . . ?
C89 N6 C85 106.61(11) . . ?
N6 C77 H78 108.4 . . ?
N6 C77 H79 108.4 . . ?
H78 C77 H79 107.4 . . ?
C78 C77 N6 115.57(12) . . ?
C78 C77 H78 108.4 . . ?
C78 C77 H79 108.4 . . ?
C77 C78 H80 109.5 . . ?
C77 C78 H81 109.5 . . ?
C77 C78 C79 110.72(13) . . ?
H80 C78 H81 108.1 . . ?
C79 C78 H80 109.5 . . ?
C79 C78 H81 109.5 . . ?
C78 C79 H82 109.2 . . ?
C78 C79 H83 109.2 . . ?
H82 C79 H83 107.9 . . ?
C80 C79 C78 112.17(14) . . ?
C80 C79 H82 109.2 . . ?
C80 C79 H83 109.2 . . ?
C79 C80 H84 109.5 . . ?
C79 C80 H85 109.5 . . ?
C79 C80 H86 109.5 . . ?
H84 C80 H85 109.5 . . ?
H84 C80 H86 109.5 . . ?
H85 C80 H86 109.5 . . ?
N6 C81 H87 108.3 . . ?
N6 C81 H88 108.3 . . ?
N6 C81 C82 116.12(12) . . ?
H87 C81 H88 107.4 . . ?
C82 C81 H87 108.3 . . ?
C82 C81 H88 108.3 . . ?
C81 C82 H89 108.6 . . ?
C81 C82 H90 108.6 . . ?
H89 C82 H90 107.6 . . ?
C83 C82 C81 114.46(15) . . ?
C83 C82 H89 108.6 . . ?
C83 C82 H90 108.6 . . ?
C82 C83 H91 109.2 . . ?
C82 C83 H92 109.2 . . ?
C82 C83 C84 111.87(17) . . ?
H91 C83 H92 107.9 . . ?
C84 C83 H91 109.2 . . ?
C84 C83 H92 109.2 . . ?
C83 C84 H93 109.5 . . ?
C83 C84 H94 109.5 . . ?
C83 C84 H95 109.5 . . ?
H93 C84 H94 109.5 . . ?
H93 C84 H95 109.5 . . ?
H94 C84 H95 109.5 . . ?
N6 C85 H96 108.3 . . ?
N6 C85 H97 108.3 . . ?
H96 C85 H97 107.4 . . ?
C86 C85 N6 115.78(12) . . ?
C86 C85 H96 108.3 . . ?
C86 C85 H97 108.3 . . ?
C85 C86 H98 109.5 . . ?
C85 C86 H99 109.5 . . ?
C85 C86 C87 110.64(14) . . ?
H98 C86 H99 108.1 . . ?
C87 C86 H98 109.5 . . ?
C87 C86 H99 109.5 . . ?
C86 C87 H100 108.6 . . ?
C86 C87 H101 108.6 . . ?
H100 C87 H101 107.6 . . ?
C88 C87 C86 114.6(2) . . ?
C88 C87 H100 108.6 . . ?
C88 C87 H101 108.6 . . ?
C87 C88 H102 109.5 . . ?
C87 C88 H103 109.5 . . ?
C87 C88 H104 109.5 . . ?
H102 C88 H103 109.5 . . ?
H102 C88 H104 109.5 . . ?
H103 C88 H104 109.5 . . ?
N6 C89 H105 108.6 . . ?
N6 C89 H106 108.6 . . ?
N6 C89 C90 114.64(13) . . ?
H105 C89 H106 107.6 . . ?
C90 C89 H105 108.6 . . ?
C90 C89 H106 108.6 . . ?
C89 C90 H107 108.8 . . ?
C89 C90 H108 108.8 . . ?
C89 C90 H109 112.0 . . ?
C89 C90 H110 112.0 . . ?
C89 C90 C91A 99.0(3) . . ?
H107 C90 H108 107.7 . . ?
H109 C90 H110 109.6 . . ?
C91 C90 C89 113.7(2) . . ?
C91 C90 H107 108.8 . . ?
C91 C90 H108 108.8 . . ?
C91A C90 H109 112.0 . . ?
C91A C90 H110 112.0 . . ?
C90 C91 H111 109.6 . . ?
C90 C91 H112 109.6 . . ?
C90 C91 C92 110.2(2) . . ?
H111 C91 H112 108.1 . . ?
C92 C91 H111 109.6 . . ?
C92 C91 H112 109.6 . . ?
C91 C92 H113 109.5 . . ?
C91 C92 H114 109.5 . . ?
C91 C92 H115 109.5 . . ?
H113 C92 H114 109.5 . . ?
H113 C92 H115 109.5 . . ?
H114 C92 H115 109.5 . . ?
H116 C92A H117 109.5 . . ?
H116 C92A H118 109.5 . . ?
H117 C92A H118 109.5 . . ?
C91A C92A H116 109.5 . . ?
C91A C92A H117 109.5 . . ?
C91A C92A H118 109.5 . . ?
H119 C76A H120 109.5 . . ?
H119 C76A H121 109.5 . . ?
H120 C76A H121 109.5 . . ?
C75A C76A H119 109.5 . . ?
C75A C76A H120 109.5 . . ?
C75A C76A H121 109.5 . . ?
C74 C75A C76A 107.1(7) . . ?
C74 C75A H122 110.3 . . ?
C74 C75A H123 110.3 . . ?
C76A C75A H122 110.3 . . ?
C76A C75A H123 110.3 . . ?
H122 C75A H123 108.5 . . ?
C90 C91A H124 109.0 . . ?
C90 C91A H125 109.0 . . ?
C92A C91A C90 113.0(5) . . ?
C92A C91A H124 109.0 . . ?
C92A C91A H125 109.0 . . ?
H124 C91A H125 107.8 . . ?

loop_
_geom_bond_atom_site_label_1
_geom_bond_atom_site_label_2
_geom_bond_distance
_geom_bond_site_symmetry_2
_geom_bond_publ_flag
O1 C17 1.2128(17) . ?
O2 C17 1.3488(17) . ?
O2 C18 1.4482(18) . ?
O3 C20 1.2137(17) . ?
O4 C20 1.3541(16) . ?
O4 C21 1.4415(18) . ?
N1 C1 1.3788(17) . ?
N1 C4 1.3622(18) . ?
N2 H 0.84(2) . ?
N2 C6 1.3831(17) . ?
N2 C11 1.3828(17) . ?
C1 C2 1.4056(19) . ?
C1 C16 1.4657(19) 3_666 ?
C2 C3 1.4166(19) . ?
C2 C17 1.4760(19) . ?
C3 C4 1.4085(19) . ?
C3 C20 1.4611(19) . ?
C4 C5 1.4683(19) . ?
C5 C6 1.4062(18) . ?
C5 C10 1.3947(19) . ?
C6 C7 1.4082(19) . ?
C7 C8 1.3984(19) . ?
C7 C12 1.4479(18) . ?
C8 HA 0.9500 . ?
C8 C9 1.3890(19) . ?
C9 C10 1.407(2) . ?
C9 C23 1.5360(19) . ?
C10 HB 0.9500 . ?
C11 C12 1.4050(19) . ?
C11 C16 1.4105(18) . ?
C12 C13 1.3968(19) . ?
C13 HC 0.9500 . ?
C13 C14 1.3880(19) . ?
C14 C15 1.409(2) . ?
C14 C27 1.5343(19) . ?
C15 HD 0.9500 . ?
C15 C16 1.3954(19) . ?
C18 HE 0.9900 . ?
C18 HF 0.9900 . ?
C18 C19 1.511(2) . ?
C19 HG 0.9800 . ?
C19 HH 0.9800 . ?
C19 HI 0.9800 . ?
C21 HJ 0.9900 . ?
C21 HK 0.9900 . ?
C21 C22 1.512(2) . ?
C22 HL 0.9800 . ?
C22 HM 0.9800 . ?
C22 HN 0.9800 . ?
C23 C24 1.530(2) . ?
C23 C25 1.538(2) . ?
C23 C26 1.527(2) . ?
C24 HO 0.9800 . ?
C24 HP 0.9800 . ?
C24 HQ 0.9800 . ?
C25 HR 0.9800 . ?
C25 HS 0.9800 . ?
C25 HT 0.9800 . ?
C26 HU 0.9800 . ?
C26 HV 0.9800 . ?
C26 HW 0.9800 . ?
C27 C28 1.536(2) . ?
C27 C29 1.531(2) . ?
C27 C30 1.526(2) . ?
C28 HX 0.9800 . ?
C28 HY 0.9800 . ?
C28 HZ 0.9800 . ?
C29 H1 0.9800 . ?
C29 H2 0.9800 . ?
C29 H3 0.9800 . ?
C30 H4 0.9800 . ?
C30 H5 0.9800 . ?
C30 H6 0.9800 . ?
O5 C47 1.2175(18) . ?
O6 C47 1.3535(17) . ?
O6 C48 1.4430(19) . ?
O7 C50 1.2105(18) . ?
O8 C50 1.3516(18) . ?
O8 C51 1.4440(19) . ?
N3 C31 1.3597(18) . ?
N3 C34 1.3778(17) . ?
N4 H7 0.88(2) . ?
N4 C36 1.3823(17) . ?
N4 C41 1.3837(17) . ?
C31 C32 1.4112(19) . ?
C31 C42 1.4665(19) 3_676 ?
C32 C33 1.416(2) . ?
C32 C47 1.460(2) . ?
C33 C34 1.404(2) . ?
C33 C50 1.4757(19) . ?
C34 C35 1.4660(19) . ?
C35 C36 1.4108(18) . ?
C35 C40 1.3987(19) . ?
C36 C37 1.4049(19) . ?
C37 C38 1.3978(19) . ?
C37 C46 1.4483(18) . ?
C38 H8 0.9500 . ?
C38 C39 1.3881(19) . ?
C39 C40 1.410(2) . ?
C39 C53 1.5368(19) . ?
C40 H9 0.9500 . ?
C41 C42 1.4001(18) . ?
C41 C46 1.4089(19) . ?
C42 C43 1.4020(19) . ?
C43 H10 0.9500 . ?
C43 C44 1.402(2) . ?
C44 C45 1.3939(19) . ?
C44 C57 1.5408(19) . ?
C45 H11 0.9500 . ?
C45 C46 1.3938(19) . ?
C48 H12 0.9900 . ?
C48 H13 0.9900 . ?
C48 C49 1.508(2) . ?
C49 H14 0.9800 . ?
C49 H15 0.9800 . ?
C49 H16 0.9800 . ?
C51 H17 0.9900 . ?
C51 H18 0.9900 . ?
C51 C52 1.507(2) . ?
C52 H19 0.9800 . ?
C52 H20 0.9800 . ?
C52 H21 0.9800 . ?
C53 C54 1.526(2) . ?
C53 C55 1.534(2) . ?
C53 C56 1.526(2) . ?
C54 H22 0.9800 . ?
C54 H23 0.9800 . ?
C54 H24 0.9800 . ?
C55 H25 0.9800 . ?
C55 H26 0.9800 . ?
C55 H27 0.9800 . ?
C56 H28 0.9800 . ?
C56 H29 0.9800 . ?
C56 H30 0.9800 . ?
C57 C58 1.533(2) . ?
C57 C59 1.532(2) . ?
C57 C60 1.524(2) . ?
C58 H31 0.9800 . ?
C58 H32 0.9800 . ?
C58 H33 0.9800 . ?
C59 H34 0.9800 . ?
C59 H35 0.9800 . ?
C59 H36 0.9800 . ?
C60 H37 0.9800 . ?
C60 H38 0.9800 . ?
C60 H39 0.9800 . ?
O9 C93 1.379(5) . ?
O9 C95 1.405(4) . ?
C93 H93A 0.9900 . ?
C93 H93B 0.9900 . ?
C93 C94 1.482(6) . ?
C94 H94A 0.9800 . ?
C94 H94B 0.9800 . ?
C94 H94C 0.9800 . ?
C95 H95A 0.9900 . ?
C95 H95B 0.9900 . ?
C95 C96 1.454(5) . ?
C96 H96A 0.9800 . ?
C96 H96B 0.9800 . ?
C96 H96C 0.9800 . ?
N5 C61 1.5275(19) . ?
N5 C65 1.529(2) . ?
N5 C69 1.5209(19) . ?
N5 C73 1.5145(19) . ?
C61 H40 0.9900 . ?
C61 H41 0.9900 . ?
C61 C62 1.515(2) . ?
C62 H42 0.9900 . ?
C62 H43 0.9900 . ?
C62 C63 1.529(2) . ?
C63 H44 0.9900 . ?
C63 H45 0.9900 . ?
C63 C64 1.512(3) . ?
C64 H46 0.9800 . ?
C64 H47 0.9800 . ?
C64 H48 0.9800 . ?
C65 H49 0.9900 . ?
C65 H50 0.9900 . ?
C65 C66 1.527(2) . ?
C66 H51 0.9900 . ?
C66 H52 0.9900 . ?
C66 C67 1.522(2) . ?
C67 H53 0.9900 . ?
C67 H54 0.9900 . ?
C67 C68 1.525(2) . ?
C68 H55 0.9800 . ?
C68 H56 0.9800 . ?
C68 H57 0.9800 . ?
C69 H58 0.9900 . ?
C69 H59 0.9900 . ?
C69 C70 1.517(2) . ?
C70 H60 0.9900 . ?
C70 H61 0.9900 . ?
C70 C71 1.533(2) . ?
C71 H62 0.9900 . ?
C71 H63 0.9900 . ?
C71 C72 1.514(3) . ?
C72 H64 0.9800 . ?
C72 H65 0.9800 . ?
C72 H66 0.9800 . ?
C73 H67 0.9900 . ?
C73 H68 0.9900 . ?
C73 C74 1.514(2) . ?
C74 H69 0.9900 . ?
C74 H70 0.9900 . ?
C74 H71 0.9900 . ?
C74 H72 0.9900 . ?
C74 C75 1.578(3) . ?
C74 C75A 1.378(8) . ?
C75 H73 0.9900 . ?
C75 H74 0.9900 . ?
C75 C76 1.505(4) . ?
C76 H75 0.9800 . ?
C76 H76 0.9800 . ?
C76 H77 0.9800 . ?
N6 C77 1.523(2) . ?
N6 C81 1.522(2) . ?
N6 C85 1.5245(19) . ?
N6 C89 1.5142(19) . ?
C77 H78 0.9900 . ?
C77 H79 0.9900 . ?
C77 C78 1.518(2) . ?
C78 H80 0.9900 . ?
C78 H81 0.9900 . ?
C78 C79 1.524(2) . ?
C79 H82 0.9900 . ?
C79 H83 0.9900 . ?
C79 C80 1.520(3) . ?
C80 H84 0.9800 . ?
C80 H85 0.9800 . ?
C80 H86 0.9800 . ?
C81 H87 0.9900 . ?
C81 H88 0.9900 . ?
C81 C82 1.535(2) . ?
C82 H89 0.9900 . ?
C82 H90 0.9900 . ?
C82 C83 1.520(3) . ?
C83 H91 0.9900 . ?
C83 H92 0.9900 . ?
C83 C84 1.523(3) . ?
C84 H93 0.9800 . ?
C84 H94 0.9800 . ?
C84 H95 0.9800 . ?
C85 H96 0.9900 . ?
C85 H97 0.9900 . ?
C85 C86 1.516(2) . ?
C86 H98 0.9900 . ?
C86 H99 0.9900 . ?
C86 C87 1.531(3) . ?
C87 H100 0.9900 . ?
C87 H101 0.9900 . ?
C87 C88 1.487(4) . ?
C88 H102 0.9800 . ?
C88 H103 0.9800 . ?
C88 H104 0.9800 . ?
C89 H105 0.9900 . ?
C89 H106 0.9900 . ?
C89 C90 1.526(2) . ?
C90 H107 0.9900 . ?
C90 H108 0.9900 . ?
C90 H109 0.9900 . ?
C90 H110 0.9900 . ?
C90 C91 1.469(4) . ?
C90 C91A 1.737(8) . ?
C91 H111 0.9900 . ?
C91 H112 0.9900 . ?
C91 C92 1.526(4) . ?
C92 H113 0.9800 . ?
C92 H114 0.9800 . ?
C92 H115 0.9800 . ?
C92A H116 0.9800 . ?
C92A H117 0.9800 . ?
C92A H118 0.9800 . ?
C92A C91A 1.473(9) . ?
C76A H119 0.9800 . ?
C76A H120 0.9800 . ?
C76A H121 0.9800 . ?
C76A C75A 1.516(12) . ?
C75A H122 0.9900 . ?
C75A H123 0.9900 . ?
C91A H124 0.9900 . ?
C91A H125 0.9900 . ?

loop_
_geom_torsion_atom_site_label_1
_geom_torsion_atom_site_label_2
_geom_torsion_atom_site_label_3
_geom_torsion_atom_site_label_4
_geom_torsion
_geom_torsion_site_symmetry_1
_geom_torsion_site_symmetry_2
_geom_torsion_site_symmetry_3
_geom_torsion_site_symmetry_4
_geom_torsion_publ_flag
N1 C1 C2 C3 -1.52(14) . . . . ?
N1 C1 C2 C17 -174.85(12) . . . . ?
N1 C4 C5 C6 -39.86(18) . . . . ?
N1 C4 C5 C10 142.80(13) . . . . ?
N2 C6 C7 C8 176.63(12) . . . . ?
N2 C6 C7 C12 -2.98(14) . . . . ?
N2 C11 C12 C7 -1.77(14) . . . . ?
N2 C11 C12 C13 177.35(12) . . . . ?
N2 C11 C16 C1 8.5(2) . . . 3_666 ?
N2 C11 C16 C15 -176.84(12) . . . . ?
C1 N1 C4 C3 2.38(14) . . . . ?
C1 N1 C4 C5 -172.79(11) . . . . ?
C1 C2 C3 C4 2.83(13) . . . . ?
C1 C2 C3 C20 -170.84(11) . . . . ?
C1 C2 C17 O1 -67.9(2) . . . . ?
C1 C2 C17 O2 112.86(15) . . . . ?
C2 C3 C4 N1 -3.31(14) . . . . ?
C2 C3 C4 C5 171.71(11) . . . . ?
C2 C3 C20 O3 -37.5(2) . . . . ?
C2 C3 C20 O4 139.50(13) . . . . ?
C3 C2 C17 O1 119.75(16) . . . . ?
C3 C2 C17 O2 -59.45(16) . . . . ?
C3 C4 C5 C6 145.68(13) . . . . ?
C3 C4 C5 C10 -31.66(19) . . . . ?
C4 N1 C1 C2 -0.49(14) . . . . ?
C4 N1 C1 C16 -171.70(11) . . . 3_666 ?
C4 C3 C20 O3 150.47(15) . . . . ?
C4 C3 C20 O4 -32.50(19) . . . . ?
C4 C5 C6 N2 6.7(2) . . . . ?
C4 C5 C6 C7 -170.10(12) . . . . ?
C4 C5 C10 C9 173.74(12) . . . . ?
C5 C6 C7 C8 -6.0(2) . . . . ?
C5 C6 C7 C12 174.40(12) . . . . ?
C6 N2 C11 C12 -0.05(14) . . . . ?
C6 N2 C11 C16 -176.47(13) . . . . ?
C6 C5 C10 C9 -3.8(2) . . . . ?
C6 C7 C8 C9 0.4(2) . . . . ?
C6 C7 C12 C11 2.89(14) . . . . ?
C6 C7 C12 C13 -176.09(14) . . . . ?
C7 C8 C9 C10 3.2(2) . . . . ?
C7 C8 C9 C23 -175.40(12) . . . . ?
C7 C12 C13 C14 179.19(14) . . . . ?
C8 C7 C12 C11 -176.67(14) . . . . ?
C8 C7 C12 C13 4.4(3) . . . . ?
C8 C9 C10 C5 -1.5(2) . . . . ?
C8 C9 C23 C24 118.10(15) . . . . ?
C8 C9 C23 C25 -122.19(15) . . . . ?
C8 C9 C23 C26 -2.06(19) . . . . ?
C10 C5 C6 N2 -175.85(12) . . . . ?
C10 C5 C6 C7 7.39(18) . . . . ?
C10 C9 C23 C24 -60.49(17) . . . . ?
C10 C9 C23 C25 59.22(17) . . . . ?
C10 C9 C23 C26 179.35(13) . . . . ?
C11 N2 C6 C5 -175.13(13) . . . . ?
C11 N2 C6 C7 1.93(14) . . . . ?
C11 C12 C13 C14 0.3(2) . . . . ?
C12 C7 C8 C9 179.89(14) . . . . ?
C12 C11 C16 C1 -167.49(12) . . . 3_666 ?
C12 C11 C16 C15 7.13(18) . . . . ?
C12 C13 C14 C15 3.4(2) . . . . ?
C12 C13 C14 C27 -177.77(13) . . . . ?
C13 C14 C15 C16 -1.9(2) . . . . ?
C13 C14 C27 C28 127.92(15) . . . . ?
C13 C14 C27 C29 -113.14(16) . . . . ?
C13 C14 C27 C30 8.1(2) . . . . ?
C14 C15 C16 C1 171.17(13) . . . 3_666 ?
C14 C15 C16 C11 -3.3(2) . . . . ?
C15 C14 C27 C28 -53.26(18) . . . . ?
C15 C14 C27 C29 65.68(17) . . . . ?
C15 C14 C27 C30 -173.06(14) . . . . ?
C16 C1 C2 C3 169.12(12) 3_666 . . . ?
C16 C1 C2 C17 -4.2(2) 3_666 . . . ?
C16 C11 C12 C7 174.97(12) . . . . ?
C16 C11 C12 C13 -5.9(2) . . . . ?
C17 O2 C18 C19 -179.79(15) . . . . ?
C17 C2 C3 C4 176.71(11) . . . . ?
C17 C2 C3 C20 3.04(19) . . . . ?
C18 O2 C17 O1 -6.6(2) . . . . ?
C18 O2 C17 C2 172.67(13) . . . . ?
C20 O4 C21 C22 -177.88(13) . . . . ?
C20 C3 C4 N1 169.77(12) . . . . ?
C20 C3 C4 C5 -15.2(2) . . . . ?
C21 O4 C20 O3 -4.5(2) . . . . ?
C21 O4 C20 C3 178.32(12) . . . . ?
C23 C9 C10 C5 177.17(13) . . . . ?
C27 C14 C15 C16 179.25(13) . . . . ?
N3 C31 C32 C33 3.87(14) . . . . ?
N3 C31 C32 C47 -172.38(12) . . . . ?
N3 C34 C35 C36 -28.57(18) . . . . ?
N3 C34 C35 C40 157.06(12) . . . . ?
N4 C36 C37 C38 176.06(12) . . . . ?
N4 C36 C37 C46 -2.34(14) . . . . ?
N4 C41 C42 C31 7.5(2) . . . 3_676 ?
N4 C41 C42 C43 -174.82(13) . . . . ?
N4 C41 C46 C37 -3.50(14) . . . . ?
N4 C41 C46 C45 175.58(12) . . . . ?
C31 N3 C34 C33 0.98(14) . . . . ?
C31 N3 C34 C35 172.74(11) . . . . ?
C31 C32 C33 C34 -3.07(14) . . . . ?
C31 C32 C33 C50 -177.33(12) . . . . ?
C31 C32 C47 O5 -147.62(15) . . . . ?
C31 C32 C47 O6 34.24(19) . . . . ?
C31 C42 C43 C44 174.06(12) 3_676 . . . ?
C32 C33 C34 N3 1.37(14) . . . . ?
C32 C33 C34 C35 -169.79(12) . . . . ?
C32 C33 C50 O7 -120.72(17) . . . . ?
C32 C33 C50 O8 58.10(17) . . . . ?
C33 C32 C47 O5 36.8(2) . . . . ?
C33 C32 C47 O6 -141.34(13) . . . . ?
C33 C34 C35 C36 141.71(13) . . . . ?
C33 C34 C35 C40 -32.7(2) . . . . ?
C34 N3 C31 C32 -3.03(14) . . . . ?
C34 N3 C31 C42 171.60(11) . . . 3_676 ?
C34 C33 C50 O7 66.5(2) . . . . ?
C34 C33 C50 O8 -114.67(16) . . . . ?
C34 C35 C36 N4 9.6(2) . . . . ?
C34 C35 C36 C37 -165.86(12) . . . . ?
C34 C35 C40 C39 170.86(13) . . . . ?
C35 C36 C37 C38 -7.6(2) . . . . ?
C35 C36 C37 C46 173.96(12) . . . . ?
C36 N4 C41 C42 -175.59(13) . . . . ?
C36 N4 C41 C46 2.12(14) . . . . ?
C36 C35 C40 C39 -3.8(2) . . . . ?
C36 C37 C38 C39 0.5(2) . . . . ?
C36 C37 C46 C41 3.55(14) . . . . ?
C36 C37 C46 C45 -175.38(14) . . . . ?
C37 C38 C39 C40 4.6(2) . . . . ?
C37 C38 C39 C53 -174.40(13) . . . . ?
C38 C37 C46 C41 -174.58(14) . . . . ?
C38 C37 C46 C45 6.5(3) . . . . ?
C38 C39 C40 C35 -2.9(2) . . . . ?
C38 C39 C53 C54 1.0(2) . . . . ?
C38 C39 C53 C55 120.19(16) . . . . ?
C38 C39 C53 C56 -120.11(15) . . . . ?
C40 C35 C36 N4 -175.52(12) . . . . ?
C40 C35 C36 C37 8.98(19) . . . . ?
C40 C39 C53 C54 -177.95(14) . . . . ?
C40 C39 C53 C55 -58.80(18) . . . . ?
C40 C39 C53 C56 60.90(17) . . . . ?
C41 N4 C36 C35 -175.76(13) . . . . ?
C41 N4 C36 C37 0.19(14) . . . . ?
C41 C42 C43 C44 -3.7(2) . . . . ?
C42 C31 C32 C33 -170.62(12) 3_676 . . . ?
C42 C31 C32 C47 13.1(2) 3_676 . . . ?
C42 C41 C46 C37 174.43(12) . . . . ?
C42 C41 C46 C45 -6.5(2) . . . . ?
C42 C43 C44 C45 -1.8(2) . . . . ?
C42 C43 C44 C57 176.95(13) . . . . ?
C43 C44 C45 C46 3.4(2) . . . . ?
C43 C44 C57 C58 -115.21(15) . . . . ?
C43 C44 C57 C59 125.26(15) . . . . ?
C43 C44 C57 C60 4.42(19) . . . . ?
C44 C45 C46 C37 179.41(14) . . . . ?
C44 C45 C46 C41 0.6(2) . . . . ?
C45 C44 C57 C58 63.55(17) . . . . ?
C45 C44 C57 C59 -55.98(18) . . . . ?
C45 C44 C57 C60 -176.83(13) . . . . ?
C46 C37 C38 C39 178.38(14) . . . . ?
C46 C41 C42 C31 -169.98(12) . . . 3_676 ?
C46 C41 C42 C43 7.71(18) . . . . ?
C47 O6 C48 C49 172.13(14) . . . . ?
C47 C32 C33 C34 173.37(12) . . . . ?
C47 C32 C33 C50 -0.9(2) . . . . ?
C48 O6 C47 O5 12.0(2) . . . . ?
C48 O6 C47 C32 -169.76(12) . . . . ?
C50 O8 C51 C52 -175.05(15) . . . . ?
C50 C33 C34 N3 175.07(12) . . . . ?
C50 C33 C34 C35 3.9(2) . . . . ?
C51 O8 C50 O7 7.5(2) . . . . ?
C51 O8 C50 C33 -171.40(14) . . . . ?
C53 C39 C40 C35 176.12(13) . . . . ?
C57 C44 C45 C46 -175.44(12) . . . . ?
C93 O9 C95 C96 175.6(3) . . . . ?
C95 O9 C93 C94 178.5(3) . . . . ?
N5 C61 C62 C63 175.50(14) . . . . ?
N5 C65 C66 C67 104.81(15) . . . . ?
N5 C69 C70 C71 174.99(14) . . . . ?
N5 C73 C74 C75 -175.82(16) . . . . ?
N5 C73 C74 C75A 166.8(5) . . . . ?
C61 N5 C65 C66 177.98(13) . . . . ?
C61 N5 C69 C70 -63.35(17) . . . . ?
C61 N5 C73 C74 54.93(18) . . . . ?
C61 C62 C63 C64 174.78(15) . . . . ?
C65 N5 C61 C62 178.07(14) . . . . ?
C65 N5 C69 C70 54.43(17) . . . . ?
C65 N5 C73 C74 -63.67(17) . . . . ?
C65 C66 C67 C68 172.98(13) . . . . ?
C69 N5 C61 C62 -61.23(17) . . . . ?
C69 N5 C65 C66 57.69(17) . . . . ?
C69 N5 C73 C74 175.27(14) . . . . ?
C69 C70 C71 C72 -69.0(2) . . . . ?
C73 N5 C61 C62 56.47(18) . . . . ?
C73 N5 C65 C66 -60.36(16) . . . . ?
C73 N5 C69 C70 175.66(14) . . . . ?
C73 C74 C75 C76 -170.8(2) . . . . ?
C73 C74 C75A C76A 64.5(7) . . . . ?
N6 C77 C78 C79 179.04(14) . . . . ?
N6 C81 C82 C83 106.08(17) . . . . ?
N6 C85 C86 C87 178.10(16) . . . . ?
N6 C89 C90 C91 173.55(19) . . . . ?
N6 C89 C90 C91A -178.4(3) . . . . ?
C77 N6 C81 C82 -177.94(14) . . . . ?
C77 N6 C85 C86 -61.79(19) . . . . ?
C77 N6 C89 C90 53.34(18) . . . . ?
C77 C78 C79 C80 170.22(15) . . . . ?
C81 N6 C77 C78 177.11(14) . . . . ?
C81 N6 C85 C86 55.88(19) . . . . ?
C81 N6 C89 C90 -65.33(18) . . . . ?
C81 C82 C83 C84 172.32(14) . . . . ?
C85 N6 C77 C78 -62.76(17) . . . . ?
C85 N6 C81 C82 61.89(18) . . . . ?
C85 N6 C89 C90 174.04(15) . . . . ?
C85 C86 C87 C88 -67.1(3) . . . . ?
C89 N6 C77 C78 55.58(18) . . . . ?
C89 N6 C81 C82 -56.40(18) . . . . ?
C89 N6 C85 C86 177.02(15) . . . . ?
C89 C90 C91 C92 67.8(3) . . . . ?
C89 C90 C91A C92A 174.6(5) . . . . ?

loop_
_twin_individual_id
_twin_individual_mass_fraction_refined
_oxdiff_twin_reflns_isolated
_oxdiff_twin_reflns_overlapped
_twin_individual_twin_lattice_type
_twin_individual_twin_matrix_11
_twin_individual_twin_matrix_12
_twin_individual_twin_matrix_13
_twin_individual_twin_matrix_21
_twin_individual_twin_matrix_22
_twin_individual_twin_matrix_23
_twin_individual_twin_matrix_31
_twin_individual_twin_matrix_32
_twin_individual_twin_matrix_33
1 0.5853(5) 33715 33972 ref 1.0000 0.0000 0.0000 0.0000 1.0000 0.0000 0.0000 0.0000 1.0000
2 0.4147(5) 34042 33972 nmt -0.9999 0.0011 -0.0406 -0.0033 -1.0001 -0.0005 0.0029 -0.0003 1.0002
